data_7030932
loop_
_publ_author_name
'Hutchinson, Daniel J.'
'Hanton, Lyall R.'
'Moratti, Stephen C.'

_publ_section_title
;
 Tetratopic pyrimidine-hydrazone ligands modified with terminal
 hydroxymethyl and acryloyl arms and their Pb(ii), Zn(ii), Cu(ii) and
 Ag(i) complexes.
;
_journal_issue 22
_journal_name_full 'Dalton transactions (Cambridge, England : 2003)'
_journal_page_first 8205
_journal_page_last 8218
_journal_paper_doi 10.1039/c3dt53559b
_journal_volume 43
_journal_year 2014
_chemical_formula_moiety 'C102 H93 F48 N35 O52 Pb8 S16, 4(C2 H3 N), O'
_chemical_formula_sum 'C110 H105 F48 N39 O53 Pb8 S16'
_chemical_formula_weight 5904.00
_chemical_name_systematic
;
 ?
;
_space_group_IT_number 2
_symmetry_cell_setting triclinic
_symmetry_space_group_name_Hall '-P 1'
_symmetry_space_group_name_H-M 'P -1'
_atom_sites_solution_hydrogens geom
_atom_sites_solution_primary direct
_atom_sites_solution_secondary difmap
_audit_creation_method SHELXL-97
_cell_angle_alpha 70.191(5)
_cell_angle_beta 87.643(5)
_cell_angle_gamma 87.432(5)
_cell_formula_units_Z 2
_cell_length_a 18.0882(18)
_cell_length_b 19.955(3)
_cell_length_c 26.553(3)
_cell_measurement_reflns_used 9784
_cell_measurement_temperature 90(2)
_cell_measurement_theta_max 31.65
_cell_measurement_theta_min 2.53
_cell_volume 9004.7(19)
_computing_cell_refinement 'Bruker SMART'
_computing_data_collection 'Bruker SMART'
_computing_data_reduction 'Bruker SAINT'
_computing_molecular_graphics 'Bruker SHELXTL'
_computing_publication_material 'Bruker SHELXTL'
_computing_structure_refinement 'SHELXL-97 (Sheldrick, 1997)'
_computing_structure_solution 'SIR97 (Altomare et al., 1999)'
_diffrn_ambient_temperature 90(2)
_diffrn_measured_fraction_theta_full 0.996
_diffrn_measured_fraction_theta_max 0.996
_diffrn_measurement_device_type 'Bruker APEX-II CCD'
_diffrn_measurement_method '\f and \w scans'
_diffrn_radiation_monochromator graphite
_diffrn_radiation_source 'fine-focus sealed tube'
_diffrn_radiation_type MoK\a
_diffrn_radiation_wavelength 0.71069
_diffrn_reflns_av_R_equivalents 0.0510
_diffrn_reflns_av_sigmaI/netI 0.0717
_diffrn_reflns_limit_h_max 21
_diffrn_reflns_limit_h_min -21
_diffrn_reflns_limit_k_max 24
_diffrn_reflns_limit_k_min -24
_diffrn_reflns_limit_l_max 31
_diffrn_reflns_limit_l_min -32
_diffrn_reflns_number 93775
_diffrn_reflns_theta_full 25.50
_diffrn_reflns_theta_max 25.50
_diffrn_reflns_theta_min 0.82
_diffrn_standards_number 0
_exptl_absorpt_coefficient_mu 7.774
_exptl_absorpt_correction_T_max 0.312
_exptl_absorpt_correction_T_min 0.069
_exptl_absorpt_correction_type multi-scan
_exptl_absorpt_process_details 'SADABS (Bruker, 2004)'
_exptl_crystal_colour orange
_exptl_crystal_density_diffrn 2.177
_exptl_crystal_density_method 'not measured'
_exptl_crystal_description plate
_exptl_crystal_F_000 5612
_exptl_crystal_size_max 0.47
_exptl_crystal_size_mid 0.31
_exptl_crystal_size_min 0.15
_refine_diff_density_max 14.631
_refine_diff_density_min -3.372
_refine_diff_density_rms 0.295
_refine_ls_extinction_method none
_refine_ls_goodness_of_fit_ref 1.104
_refine_ls_hydrogen_treatment mixed
_refine_ls_matrix_type full
_refine_ls_number_parameters 2486
_refine_ls_number_reflns 33396
_refine_ls_number_restraints 90
_refine_ls_restrained_S_all 1.103
_refine_ls_R_factor_all 0.0946
_refine_ls_R_factor_gt 0.0706
_refine_ls_shift/su_max 0.045
_refine_ls_shift/su_mean 0.001
_refine_ls_structure_factor_coef Fsqd
_refine_ls_weighting_details 'calc w=1/[\s^2^(Fo^2^)+(0.0350P)^2^+433.6655P] where P=(Fo^2^+2Fc^2^)/3'
_refine_ls_weighting_scheme calc
_refine_ls_wR_factor_gt 0.1694
_refine_ls_wR_factor_ref 0.1804
_reflns_number_gt 25009
_reflns_number_total 33396
_reflns_threshold_expression >2sigma(I)
_cod_data_source_file c3dt53559b2.cif
_cod_data_source_block 2(djh840)
_cod_depositor_comments
;
The following automatic conversions were performed:

'_symmetry_cell_setting' value 'Triclinic' changed to 'triclinic'
according to
/usr/data/users/saulius/crontab/automatic-downloads/rss-feeds/RSC/lib/dictionaries/cif_core.dic
dictionary named 'cif_core.dic' version 2.4.2 from 2011-04-26.

Automatic conversion script
Id: cif_fix_values 2281 2013-09-26 08:29:07Z andrius 
;
_cod_original_cell_volume 9004.7(17)
_cod_original_sg_symbol_H-M P-1
_cod_database_code 7030932

loop_
_symmetry_equiv_pos_as_xyz
'x, y, z'
'-x, -y, -z'

loop_
_atom_site_label
_atom_site_type_symbol
_atom_site_fract_x
_atom_site_fract_y
_atom_site_fract_z
_atom_site_U_iso_or_equiv
_atom_site_adp_type
_atom_site_occupancy
_atom_site_symmetry_multiplicity
_atom_site_calc_flag
_atom_site_refinement_flags
C1 C 0.5432(9) 0.5887(8) 0.1204(7) 0.029(4) Uani 1 1 d .
H1A H 0.5243 0.6017 0.1507 0.035 Uiso 1 1 calc R
H1B H 0.5353 0.6294 0.0882 0.035 Uiso 1 1 calc R
C2 C 0.6245(9) 0.5717(8) 0.1263(6) 0.023(3) Uani 1 1 d .
C3 C 0.6723(10) 0.6258(8) 0.1230(6) 0.028(4) Uani 1 1 d .
H3 H 0.6540 0.6720 0.1172 0.033 Uiso 1 1 calc R
C4 C 0.7465(10) 0.6102(8) 0.1285(6) 0.028(4) Uani 1 1 d .
H4 H 0.7793 0.6460 0.1256 0.034 Uiso 1 1 calc R
C5 C 0.7722(9) 0.5410(8) 0.1385(6) 0.027(4) Uani 1 1 d .
H5 H 0.8225 0.5294 0.1425 0.032 Uiso 1 1 calc R
C6 C 0.7217(9) 0.4883(8) 0.1424(5) 0.020(3) Uani 1 1 d .
C7 C 0.7495(9) 0.4135(7) 0.1537(6) 0.021(3) Uani 1 1 d .
H7 H 0.8000 0.4020 0.1558 0.025 Uiso 1 1 calc R
C8 C 0.8055(9) 0.2799(8) 0.1635(7) 0.030(4) Uani 1 1 d .
H8A H 0.8324 0.2797 0.1940 0.046 Uiso 1 1 calc R
H8B H 0.8244 0.3157 0.1320 0.046 Uiso 1 1 calc R
H8C H 0.8112 0.2340 0.1593 0.046 Uiso 1 1 calc R
C9 C 0.6752(8) 0.2442(8) 0.1887(6) 0.021(3) Uani 1 1 d .
C10 C 0.6936(9) 0.1723(8) 0.2030(6) 0.022(3) Uani 1 1 d .
H10 H 0.7424 0.1564 0.2011 0.027 Uiso 1 1 calc R
C11 C 0.6374(9) 0.1256(8) 0.2200(6) 0.022(3) Uani 1 1 d .
C12 C 0.5536(8) 0.2173(7) 0.2121(6) 0.017(3) Uani 1 1 d .
C13 C 0.4761(8) 0.2449(8) 0.2171(7) 0.025(3) Uani 1 1 d .
H13A H 0.4557 0.2652 0.1822 0.037 Uiso 1 1 calc R
H13B H 0.4768 0.2807 0.2337 0.037 Uiso 1 1 calc R
H13C H 0.4463 0.2064 0.2386 0.037 Uiso 1 1 calc R
C14 C 0.7229(8) 0.0219(7) 0.2210(6) 0.019(3) Uani 1 1 d .
H14A H 0.7523 0.0062 0.2524 0.029 Uiso 1 1 calc R
H14B H 0.7486 0.0577 0.1929 0.029 Uiso 1 1 calc R
H14C H 0.7145 -0.0178 0.2095 0.029 Uiso 1 1 calc R
C15 C 0.6092(9) -0.0590(7) 0.2776(6) 0.024(4) Uani 1 1 d .
H15 H 0.6574 -0.0768 0.2764 0.028 Uiso 1 1 calc R
C16 C 0.5498(8) -0.1074(7) 0.3015(6) 0.020(3) Uani 1 1 d .
C17 C 0.5675(9) -0.1791(7) 0.3276(6) 0.023(3) Uani 1 1 d .
H17 H 0.6164 -0.1961 0.3312 0.028 Uiso 1 1 calc R
C18 C 0.5096(9) -0.2241(7) 0.3478(6) 0.021(3) Uani 1 1 d .
C19 C 0.4257(9) -0.1293(7) 0.3195(6) 0.020(3) Uani 1 1 d .
C20 C 0.3471(8) -0.1030(7) 0.3164(6) 0.022(3) Uani 1 1 d .
C21 C 0.2972(9) -0.1298(8) 0.3592(7) 0.027(4) Uani 1 1 d .
H21 H 0.3127 -0.1653 0.3902 0.032 Uiso 1 1 calc R
C22 C 0.2241(10) -0.1039(9) 0.3559(8) 0.038(4) Uani 1 1 d .
H22 H 0.1910 -0.1210 0.3847 0.046 Uiso 1 1 calc R
C23 C 0.2016(9) -0.0520(8) 0.3088(8) 0.037(5) Uani 1 1 d .
H23 H 0.1529 -0.0344 0.3061 0.045 Uiso 1 1 calc R
C24 C 0.2507(9) -0.0259(8) 0.2656(8) 0.034(4) Uani 1 1 d .
H24 H 0.2344 0.0085 0.2343 0.041 Uiso 1 1 calc R
C25 C 0.3234(8) -0.0504(8) 0.2688(7) 0.023(3) Uani 1 1 d .
H25 H 0.3564 -0.0326 0.2399 0.028 Uiso 1 1 calc R
C26 C 0.5262(9) -0.3013(7) 0.3740(6) 0.023(3) Uani 1 1 d .
H26 H 0.5738 -0.3174 0.3850 0.028 Uiso 1 1 calc R
C27 C 0.5648(9) -0.4378(8) 0.4262(7) 0.032(4) Uani 1 1 d .
H27A H 0.6011 -0.4306 0.3976 0.048 Uiso 1 1 calc R
H27B H 0.5650 -0.4874 0.4478 0.048 Uiso 1 1 calc R
H27C H 0.5763 -0.4099 0.4478 0.048 Uiso 1 1 calc R
C28 C 0.4367(8) -0.4632(7) 0.4057(6) 0.019(3) Uani 1 1 d .
C29 C 0.4514(8) -0.5363(8) 0.4271(6) 0.023(3) Uani 1 1 d .
H29 H 0.4976 -0.5551 0.4401 0.028 Uiso 1 1 calc R
C30 C 0.3922(8) -0.5798(7) 0.4277(6) 0.018(3) Uani 1 1 d .
C31 C 0.3171(8) -0.4818(8) 0.3906(6) 0.021(3) Uani 1 1 d .
C32 C 0.2413(9) -0.4514(9) 0.3720(7) 0.032(4) Uani 1 1 d .
H32A H 0.2156 -0.4380 0.3997 0.048 Uiso 1 1 calc R
H32B H 0.2139 -0.4866 0.3642 0.048 Uiso 1 1 calc R
H32C H 0.2460 -0.4102 0.3403 0.048 Uiso 1 1 calc R
C33 C 0.4780(9) -0.6871(9) 0.4516(8) 0.034(4) Uani 1 1 d .
H33A H 0.4898 -0.7044 0.4888 0.052 Uiso 1 1 calc R
H33B H 0.5136 -0.6530 0.4319 0.052 Uiso 1 1 calc R
H33C H 0.4792 -0.7262 0.4382 0.052 Uiso 1 1 calc R
C34 C 0.3527(9) -0.7627(7) 0.4739(6) 0.021(3) Uani 1 1 d .
H34 H 0.3995 -0.7821 0.4845 0.025 Uiso 1 1 calc R
C35 C 0.2910(9) -0.8093(8) 0.4802(6) 0.022(3) Uani 1 1 d .
C36 C 0.3015(9) -0.8821(8) 0.4973(6) 0.024(3) Uani 1 1 d .
H36 H 0.3485 -0.9026 0.5064 0.029 Uiso 1 1 calc R
C37 C 0.2423(10) -0.9245(8) 0.5008(7) 0.029(4) Uani 1 1 d .
H37 H 0.2483 -0.9739 0.5132 0.035 Uiso 1 1 calc R
C38 C 0.1736(10) -0.8923(9) 0.4855(6) 0.032(4) Uani 1 1 d .
H38 H 0.1333 -0.9200 0.4864 0.039 Uiso 1 1 calc R
C39 C 0.1650(9) -0.8180(9) 0.4688(6) 0.023(3) Uani 1 1 d .
C40 C 0.0922(9) -0.7831(9) 0.4513(8) 0.034(4) Uani 1 1 d .
H40A H 0.0810 -0.7876 0.4172 0.041 Uiso 1 1 calc R
H40B H 0.0541 -0.8067 0.4773 0.041 Uiso 1 1 calc R
C41 C 0.9757(11) 0.9066(9) 0.3898(8) 0.041(5) Uani 1 1 d .
H41A H 0.9826 0.8729 0.4256 0.050 Uiso 1 1 calc R
H41B H 0.9951 0.8844 0.3644 0.050 Uiso 1 1 calc R
C42 C 0.8945(11) 0.9237(8) 0.3810(6) 0.030(4) Uani 1 1 d .
C43 C 0.8486(12) 0.8680(9) 0.3860(7) 0.038(5) Uani 1 1 d .
H43 H 0.8677 0.8217 0.3933 0.046 Uiso 1 1 calc R
C44 C 0.7732(13) 0.8835(8) 0.3799(7) 0.041(5) Uani 1 1 d .
H44 H 0.7408 0.8469 0.3842 0.049 Uiso 1 1 calc R
C45 C 0.7454(11) 0.9540(9) 0.3672(6) 0.034(4) Uani 1 1 d .
H45 H 0.6951 0.9652 0.3627 0.041 Uiso 1 1 calc R
C46 C 0.7963(11) 1.0066(8) 0.3618(6) 0.030(4) Uani 1 1 d .
C47 C 0.7695(10) 1.0808(8) 0.3480(6) 0.027(4) Uani 1 1 d .
H47 H 0.7190 1.0920 0.3464 0.032 Uiso 1 1 calc R
C48 C 0.7127(9) 1.2167(9) 0.3353(8) 0.038(5) Uani 1 1 d .
H48A H 0.6839 1.2052 0.3100 0.057 Uiso 1 1 calc R
H48B H 0.7061 1.2665 0.3302 0.057 Uiso 1 1 calc R
H48C H 0.6968 1.1892 0.3710 0.057 Uiso 1 1 calc R
C49 C 0.8449(9) 1.2513(7) 0.3100(6) 0.021(3) Uani 1 1 d .
C50 C 0.8259(9) 1.3236(7) 0.2968(6) 0.019(3) Uani 1 1 d .
H50 H 0.7770 1.3397 0.2979 0.023 Uiso 1 1 calc R
C51 C 0.8838(9) 1.3703(7) 0.2820(5) 0.020(3) Uani 1 1 d .
C52 C 0.9651(9) 1.2772(7) 0.2879(6) 0.022(3) Uani 1 1 d .
C53 C 1.0432(9) 1.2504(8) 0.2802(7) 0.032(4) Uani 1 1 d .
H53A H 1.0412 1.2077 0.2713 0.049 Uiso 1 1 calc R
H53B H 1.0697 1.2404 0.3126 0.049 Uiso 1 1 calc R
H53C H 1.0682 1.2862 0.2516 0.049 Uiso 1 1 calc R
C54 C 0.8018(9) 1.4726(8) 0.2855(7) 0.031(4) Uani 1 1 d .
H54A H 0.8121 1.5115 0.2975 0.047 Uiso 1 1 calc R
H54B H 0.7774 1.4362 0.3140 0.047 Uiso 1 1 calc R
H54C H 0.7702 1.4895 0.2553 0.047 Uiso 1 1 calc R
C55 C 0.9139(9) 1.5546(7) 0.2287(6) 0.022(3) Uani 1 1 d .
H55 H 0.8669 1.5727 0.2334 0.027 Uiso 1 1 calc R
C56 C 0.9737(8) 1.6027(7) 0.2026(6) 0.018(3) Uani 1 1 d .
C57 C 0.9580(8) 1.6730(8) 0.1756(6) 0.022(3) Uani 1 1 d .
H57 H 0.9093 1.6906 0.1731 0.027 Uiso 1 1 calc R
C58 C 1.0147(8) 1.7177(8) 0.1523(6) 0.020(3) Uani 1 1 d .
C59 C 1.0983(8) 1.6226(7) 0.1824(6) 0.016(3) Uani 1 1 d .
C60 C 1.1771(8) 1.5970(7) 0.1861(6) 0.018(3) Uani 1 1 d .
C61 C 1.1998(8) 1.5468(8) 0.2339(6) 0.021(3) Uani 1 1 d .
H61 H 1.1660 1.5284 0.2621 0.025 Uiso 1 1 calc R
C62 C 1.2742(9) 1.5245(8) 0.2391(7) 0.027(4) Uani 1 1 d .
H62 H 1.2903 1.4916 0.2712 0.033 Uiso 1 1 calc R
C63 C 1.3240(9) 1.5510(9) 0.1969(7) 0.028(4) Uani 1 1 d .
H63 H 1.3733 1.5353 0.2005 0.033 Uiso 1 1 calc R
C64 C 1.3012(9) 1.6011(8) 0.1489(7) 0.025(3) Uani 1 1 d .
H64 H 1.3352 1.6192 0.1208 0.030 Uiso 1 1 calc R
C65 C 1.2276(9) 1.6238(8) 0.1433(7) 0.025(4) Uani 1 1 d .
H65 H 1.2117 1.6567 0.1112 0.030 Uiso 1 1 calc R
C66 C 0.9973(8) 1.7938(7) 0.1255(6) 0.022(3) Uani 1 1 d .
H66 H 0.9496 1.8096 0.1143 0.027 Uiso 1 1 calc R
C67 C 0.9582(8) 1.9309(8) 0.0719(6) 0.021(3) Uani 1 1 d .
H67A H 0.9463 1.9025 0.0507 0.032 Uiso 1 1 calc R
H67B H 0.9578 1.9803 0.0499 0.032 Uiso 1 1 calc R
H67C H 0.9223 1.9241 0.1007 0.032 Uiso 1 1 calc R
C68 C 1.0858(8) 1.9583(7) 0.0923(6) 0.015(3) Uani 1 1 d .
C69 C 1.0676(8) 2.0300(7) 0.0761(5) 0.014(3) Uani 1 1 d U
H69 H 1.0200 2.0473 0.0657 0.017 Uiso 1 1 calc R
C70 C 1.1239(7) 2.0756(7) 0.0762(6) 0.016(3) Uani 1 1 d .
C71 C 1.2057(8) 1.9802(7) 0.1037(6) 0.019(3) Uani 1 1 d .
C72 C 1.2825(8) 1.9518(8) 0.1192(7) 0.029(4) Uani 1 1 d .
H72A H 1.3055 1.9368 0.0914 0.043 Uiso 1 1 calc R
H72B H 1.2804 1.9119 0.1520 0.043 Uiso 1 1 calc R
H72C H 1.3108 1.9884 0.1243 0.043 Uiso 1 1 calc R
C73 C 1.0331(8) 2.1778(8) 0.0608(6) 0.023(3) Uani 1 1 d U
H73A H 1.0160 2.1901 0.0250 0.034 Uiso 1 1 calc R
H73B H 1.0326 2.2197 0.0708 0.034 Uiso 1 1 calc R
H73C H 1.0012 2.1434 0.0850 0.034 Uiso 1 1 calc R
C74 C 1.1530(8) 2.2598(8) 0.0304(6) 0.020(3) Uani 1 1 d .
H74 H 1.1043 2.2767 0.0244 0.024 Uiso 1 1 calc R
C75 C 1.2131(8) 2.3096(8) 0.0182(6) 0.019(3) Uani 1 1 d .
C76 C 1.1983(9) 2.3822(8) -0.0015(6) 0.022(3) Uani 1 1 d .
H76 H 1.1503 2.4000 -0.0102 0.026 Uiso 1 1 calc R
C77 C 1.2566(9) 2.4285(8) -0.0082(6) 0.026(4) Uani 1 1 d .
H77 H 1.2480 2.4775 -0.0213 0.031 Uiso 1 1 calc R
C78 C 1.3260(9) 2.4009(8) 0.0047(6) 0.022(3) Uani 1 1 d .
H78 H 1.3651 2.4310 0.0012 0.026 Uiso 1 1 calc R
C79 C 1.3384(8) 2.3275(8) 0.0232(6) 0.020(3) Uani 1 1 d .
C80 C 1.4137(9) 2.2956(8) 0.0390(7) 0.025(4) Uani 1 1 d .
H80A H 1.4503 2.3228 0.0133 0.030 Uiso 1 1 calc R
H80B H 1.4245 2.2981 0.0738 0.030 Uiso 1 1 calc R
C81 C 0.5602(15) 0.4785(12) 0.2912(8) 0.058(7) Uani 1 1 d .
C82 C 0.5616(9) 0.0230(10) 0.1046(8) 0.034(4) Uani 1 1 d .
C83 C 0.4488(10) -0.1841(10) 0.1897(8) 0.042(5) Uani 1 1 d .
C84 C 0.2709(13) -0.3882(13) 0.5314(10) 0.058(6) Uani 1 1 d .
C85 C 0.3198(9) -0.6901(9) 0.3016(6) 0.027(4) Uani 1 1 d U
C86 C 0.9590(11) 1.0193(11) 0.2121(7) 0.041(5) Uani 1 1 d .
C87 C 1.2214(10) 1.8893(10) -0.0425(7) 0.038(5) Uani 1 1 d .
C88 C 1.2013(9) 2.1897(9) 0.1965(6) 0.026(4) Uani 1 1 d .
C89 C 0.5034(11) 0.1377(10) 0.3893(7) 0.040(5) Uani 1 1 d .
C90 C 0.1881(12) -0.6162(12) 0.6007(7) 0.047(5) Uani 1 1 d .
C91 C 1.2833(12) 2.1223(10) -0.1070(8) 0.044(5) Uani 1 1 d .
C92 C 0.7045(10) 0.3720(10) 0.0032(8) 0.038(4) Uani 1 1 d U
C93 C 1.0127(18) 1.3703(19) 0.1061(12) 0.087(10) Uani 1 1 d .
C94 C 0.853(3) 1.1780(18) 0.4773(12) 0.110(13) Uani 1 1 d .
C95 C 0.9559(16) 1.4412(16) 0.3901(12) 0.072(7) Uani 1 1 d U
C96 C 0.0780(17) 0.7974(16) 0.2846(12) 0.078(8) Uani 1 1 d U
C97 C 0.3396(11) 0.4122(9) 0.1304(7) 0.030(4) Uani 1 1 d .
C98 C 0.2601(9) 0.4121(10) 0.1404(7) 0.035(4) Uani 1 1 d .
H98A H 0.2396 0.4595 0.1243 0.052 Uiso 1 1 calc R
H98B H 0.2499 0.3962 0.1783 0.052 Uiso 1 1 calc R
H98C H 0.2383 0.3806 0.1251 0.052 Uiso 1 1 calc R
C99 C 0.1802(11) 0.0925(8) 0.3597(7) 0.032(4) Uani 1 1 d .
C100 C 0.2591(11) 0.0909(10) 0.3568(7) 0.041(5) Uani 1 1 d .
H10A H 0.2771 0.1252 0.3710 0.061 Uiso 1 1 calc R
H10B H 0.2756 0.1022 0.3201 0.061 Uiso 1 1 calc R
H10C H 0.2776 0.0441 0.3773 0.061 Uiso 1 1 calc R
C101 C 1.3713(12) 1.7948(10) 0.0598(7) 0.041(5) Uani 1 1 d .
C102 C 1.4384(12) 1.7796(12) 0.0341(9) 0.057(6) Uani 1 1 d .
H10D H 1.4341 1.7997 -0.0041 0.086 Uiso 1 1 calc R
H10E H 1.4466 1.7289 0.0442 0.086 Uiso 1 1 calc R
H10F H 1.4794 1.8000 0.0449 0.086 Uiso 1 1 calc R
C103 C 0.7106(10) 0.6680(9) 0.2479(7) 0.030(4) Uani 1 1 d .
C104 C 0.6352(12) 0.6911(12) 0.2538(11) 0.062(7) Uani 1 1 d .
H10G H 0.6315 0.7422 0.2405 0.094 Uiso 1 1 calc R
H10H H 0.6203 0.6740 0.2910 0.094 Uiso 1 1 calc R
H10I H 0.6035 0.6725 0.2340 0.094 Uiso 1 1 calc R
C105 C 0.0217(14) 0.6420(10) 0.0465(8) 0.046(5) Uani 1 1 d .
C106 C 0.0906(13) 0.6163(12) 0.0291(9) 0.056(6) Uani 1 1 d .
H10J H 0.0807 0.5815 0.0128 0.084 Uiso 1 1 calc R
H10K H 0.1214 0.5948 0.0594 0.084 Uiso 1 1 calc R
H10L H 0.1156 0.6554 0.0036 0.084 Uiso 1 1 calc R
C107 C 0.4609(17) 0.8707(10) 0.4536(8) 0.052(7) Uani 1 1 d .
C108 C 0.3977(16) 0.8992(15) 0.4712(11) 0.079(8) Uani 1 1 d .
H10M H 0.3692 0.8614 0.4951 0.118 Uiso 1 1 calc R
H10N H 0.3686 0.9257 0.4411 0.118 Uiso 1 1 calc R
H10O H 0.4117 0.9303 0.4898 0.118 Uiso 1 1 calc R
C109 C 0.2020(12) 0.1827(9) 0.7424(7) 0.035(4) Uani 1 1 d .
C110 C 0.1290(12) 0.2057(13) 0.7548(11) 0.064(7) Uani 1 1 d .
H11A H 0.1184 0.2533 0.7311 0.095 Uiso 1 1 calc R
H11B H 0.1268 0.2051 0.7912 0.095 Uiso 1 1 calc R
H11C H 0.0932 0.1742 0.7505 0.095 Uiso 1 1 calc R
N1 N 0.6492(7) 0.5036(6) 0.1367(5) 0.018(3) Uani 1 1 d .
N2 N 0.7015(7) 0.3651(6) 0.1607(5) 0.020(3) Uani 1 1 d .
N3 N 0.7276(7) 0.2954(6) 0.1716(5) 0.024(3) Uani 1 1 d .
N4 N 0.6052(7) 0.2668(6) 0.1938(5) 0.019(3) Uani 1 1 d .
N5 N 0.5658(7) 0.1474(6) 0.2253(5) 0.020(3) Uani 1 1 d .
N6 N 0.6518(7) 0.0518(6) 0.2332(5) 0.023(3) Uani 1 1 d .
N7 N 0.5953(7) 0.0080(6) 0.2583(5) 0.017(3) Uani 1 1 d .
N8 N 0.4790(7) -0.0832(6) 0.2991(5) 0.019(3) Uani 1 1 d .
N9 N 0.4384(7) -0.2004(6) 0.3432(5) 0.021(3) Uani 1 1 d .
N10 N 0.4741(6) -0.3460(6) 0.3815(5) 0.018(3) Uani 1 1 d .
N11 N 0.4919(7) -0.4160(6) 0.4038(5) 0.019(3) Uani 1 1 d .
N12 N 0.3710(7) -0.4360(6) 0.3865(5) 0.021(3) Uani 1 1 d .
N13 N 0.3250(7) -0.5531(6) 0.4105(5) 0.020(3) Uani 1 1 d .
N14 N 0.4041(7) -0.6532(6) 0.4452(5) 0.023(3) Uani 1 1 d .
N15 N 0.3428(7) -0.6946(6) 0.4538(5) 0.019(3) Uani 1 1 d .
N16 N 0.2234(7) -0.7772(6) 0.4658(5) 0.022(3) Uani 1 1 d .
N17 N 0.8689(9) 0.9920(7) 0.3681(5) 0.033(3) Uani 1 1 d .
N18 N 0.8169(7) 1.1304(6) 0.3382(5) 0.026(3) Uani 1 1 d .
N19 N 0.7916(8) 1.2000(7) 0.3272(6) 0.031(3) Uani 1 1 d .
N20 N 0.9148(8) 1.2281(6) 0.3051(5) 0.024(3) Uani 1 1 d .
N21 N 0.9540(7) 1.3477(6) 0.2768(5) 0.022(3) Uani 1 1 d .
N22 N 0.8705(7) 1.4435(6) 0.2702(5) 0.020(3) Uani 1 1 d .
N23 N 0.9278(7) 1.4865(6) 0.2452(5) 0.018(3) Uani 1 1 d .
N24 N 1.0448(6) 1.5769(6) 0.2058(5) 0.018(3) Uani 1 1 d .
N25 N 1.0860(7) 1.6939(6) 0.1552(5) 0.022(3) Uani 1 1 d .
N26 N 1.0499(6) 1.8384(6) 0.1179(5) 0.016(3) Uani 1 1 d .
N27 N 1.0317(6) 1.9094(6) 0.0939(5) 0.018(3) Uani 1 1 d .
N28 N 1.1551(7) 1.9322(6) 0.1060(5) 0.020(3) Uani 1 1 d .
N29 N 1.1937(7) 2.0503(6) 0.0877(5) 0.020(3) Uani 1 1 d .
N30 N 1.1082(6) 2.1476(6) 0.0635(5) 0.017(3) Uani 1 1 d .
N31 N 1.1675(6) 2.1924(6) 0.0495(4) 0.013(2) Uani 1 1 d U
N32 N 1.2819(7) 2.2816(6) 0.0306(5) 0.018(3) Uani 1 1 d .
N33 N 0.4020(9) 0.4131(8) 0.1205(6) 0.037(4) Uani 1 1 d .
N34 N 0.1170(10) 0.0937(8) 0.3635(7) 0.044(4) Uani 1 1 d .
N35 N 1.3187(8) 1.8067(11) 0.0800(7) 0.052(5) Uani 1 1 d .
N36 N 0.7695(9) 0.6509(8) 0.2423(7) 0.042(4) Uani 1 1 d .
N37 N -0.0320(13) 0.6615(10) 0.0599(8) 0.061(6) Uani 1 1 d .
N38 N 0.5135(15) 0.8467(10) 0.4391(7) 0.068(7) Uani 1 1 d .
N39 N 0.2576(10) 0.1631(9) 0.7331(8) 0.053(5) Uani 1 1 d .
O1 O 0.5028(6) 0.5301(5) 0.1175(5) 0.033(3) Uani 1 1 d .
H1 H 0.4539 0.5376 0.1068 0.040 Uiso 1 1 calc R
O2 O 0.0918(9) -0.7104(9) 0.4460(6) 0.064(4) Uani 1 1 d U
H2 H 0.0467 -0.6852 0.4418 0.077 Uiso 1 1 calc R
O3 O 1.0150(8) 0.9678(6) 0.3834(5) 0.047(4) Uani 1 1 d .
H3A H 1.0662 0.9635 0.3866 0.056 Uiso 1 1 calc R
O4 O 1.4187(6) 2.2238(5) 0.0412(5) 0.027(3) Uani 1 1 d .
H4A H 1.4651 2.2019 0.0409 0.032 Uiso 1 1 calc R
O11 O 0.5370(6) 0.4075(7) 0.2319(5) 0.035(3) Uani 1 1 d .
O12 O 0.5443(10) 0.3439(9) 0.3277(6) 0.073(5) Uani 1 1 d .
O13 O 0.6556(7) 0.3905(7) 0.2732(5) 0.042(3) Uani 1 1 d .
O21 O 0.4715(6) 0.0249(6) 0.1828(5) 0.034(3) Uani 1 1 d .
O22 O 0.4242(5) 0.0619(5) 0.0929(4) 0.023(2) Uani 1 1 d .
O23 O 0.5060(7) 0.1392(6) 0.1179(5) 0.041(3) Uani 1 1 d .
O31 O 0.4417(8) -0.3044(7) 0.2675(5) 0.045(3) Uani 1 1 d .
O32 O 0.3361(8) -0.2650(8) 0.2104(6) 0.054(4) Uani 1 1 d U
O33 O 0.4504(9) -0.3055(7) 0.1761(6) 0.058(4) Uani 1 1 d .
O41 O 0.3128(7) -0.3148(6) 0.4356(5) 0.041(3) Uani 1 1 d .
O42 O 0.4046(6) -0.3899(6) 0.4945(5) 0.033(3) Uani 1 1 d .
O43 O 0.3565(8) -0.2811(7) 0.5086(7) 0.060(4) Uani 1 1 d .
O52 O 0.2293(6) -0.6317(5) 0.3530(4) 0.026(2) Uani 1 1 d .
O53 O 0.1967(6) -0.7454(5) 0.3462(4) 0.028(3) Uani 1 1 d .
O54 O 0.1906(6) -0.6373(5) 0.2683(4) 0.023(2) Uani 1 1 d .
O61 O 0.9800(6) 1.0861(6) 0.2758(4) 0.031(3) Uani 1 1 d .
O62 O 0.9749(8) 1.1559(8) 0.1818(6) 0.058(4) Uani 1 1 d .
O63 O 0.8629(6) 1.1055(6) 0.2322(5) 0.036(3) Uani 1 1 d .
O71 O 1.1682(6) 1.7981(6) 0.0455(5) 0.032(3) Uani 1 1 d .
O72 O 1.1304(6) 1.7928(6) -0.0397(5) 0.035(3) Uani 1 1 d .
O73 O 1.0856(6) 1.8909(6) -0.0084(5) 0.031(3) Uani 1 1 d .
O81 O 1.2904(6) 2.1347(5) 0.1414(4) 0.019(2) Uani 1 1 d .
O82 O 1.3325(6) 2.1360(5) 0.2263(4) 0.023(2) Uani 1 1 d .
O83 O 1.3236(6) 2.2473(5) 0.1510(4) 0.024(2) Uani 1 1 d .
O91 O 0.5596(8) 0.0143(6) 0.4386(5) 0.048(4) Uani 1 1 d .
O92 O 0.4692(11) 0.0254(11) 0.3726(8) 0.088(6) Uani 1 1 d U
O93 O 0.5870(14) 0.0691(10) 0.3448(7) 0.111(9) Uani 1 1 d .
O101 O 0.2992(7) -0.7033(7) 0.6202(5) 0.042(3) Uani 1 1 d .
O102 O 0.2936(6) -0.6119(6) 0.5321(5) 0.034(3) Uani 1 1 d .
O103 O 0.2132(7) -0.7102(6) 0.5554(4) 0.030(3) Uani 1 1 d .
O111 O 1.1819(7) 2.2200(6) -0.1231(5) 0.039(3) Uani 1 1 d .
O112 O 1.1842(7) 2.1257(6) -0.0362(5) 0.037(3) Uani 1 1 d .
O113 O 1.2753(6) 2.2161(6) -0.0602(4) 0.026(3) Uani 1 1 d .
O121 O 0.6098(7) 0.4444(6) 0.0373(5) 0.036(3) Uani 1 1 d .
O122 O 0.5914(8) 0.3181(7) 0.0641(5) 0.044(3) Uani 1 1 d .
O123 O 0.5723(7) 0.3947(6) -0.0294(5) 0.035(3) Uani 1 1 d .
O131 O 1.0265(10) 1.4853(9) 0.1302(7) 0.073(5) Uani 1 1 d U
O132 O 0.9343(10) 1.4833(7) 0.0680(6) 0.063(5) Uani 1 1 d .
O133 O 0.9271(10) 1.4144(11) 0.1612(6) 0.081(6) Uani 1 1 d .
O141 O 0.8631(9) 1.0644(9) 0.4544(7) 0.066(4) Uani 1 1 d U
O142 O 0.8693(9) 1.0572(9) 0.5452(6) 0.066(4) Uani 1 1 d .
O143 O 0.9689(10) 1.0992(10) 0.4819(8) 0.084(6) Uani 1 1 d .
O151 O 1.0534(11) 1.4448(11) 0.3243(8) 0.093(6) Uani 1 1 d U
O152 O 1.0829(7) 1.4504(7) 0.4080(5) 0.043(3) Uani 1 1 d .
O153 O 0.997(2) 1.573(2) 0.3279(14) 0.24(2) Uani 1 1 d .
O161 O 0.1531(12) 0.7159(11) 0.2445(8) 0.103(8) Uani 1 1 d .
O162 O 0.1940(14) 0.8329(9) 0.2294(7) 0.102(8) Uani 1 1 d .
O163 O 0.1991(7) 0.7472(9) 0.3181(5) 0.054(4) Uani 1 1 d .
F11 F 0.5902(9) 0.4782(9) 0.3364(6) 0.083(5) Uani 1 1 d .
F12 F 0.4862(8) 0.4910(10) 0.2979(6) 0.092(6) Uani 1 1 d .
F13 F 0.5883(11) 0.5324(7) 0.2507(5) 0.095(6) Uani 1 1 d .
F21 F 0.5454(6) -0.0444(6) 0.1134(6) 0.062(4) Uani 1 1 d .
F22 F 0.5766(6) 0.0548(6) 0.0532(4) 0.044(3) Uani 1 1 d .
F23 F 0.6205(6) 0.0245(7) 0.1313(5) 0.056(3) Uani 1 1 d .
F31 F 0.4103(10) -0.1476(7) 0.2175(5) 0.082(5) Uani 1 1 d .
F32 F 0.5175(8) -0.1829(8) 0.2006(7) 0.090(6) Uani 1 1 d .
F33 F 0.4387(6) -0.1501(5) 0.1386(4) 0.046(3) Uani 1 1 d .
F41 F 0.2115(7) -0.3459(8) 0.5315(6) 0.083(5) Uani 1 1 d .
F42 F 0.2936(9) -0.4161(9) 0.5810(6) 0.098(6) Uani 1 1 d .
F43 F 0.2527(8) -0.4395(7) 0.5126(7) 0.086(5) Uani 1 1 d .
F51 F 0.3249(7) -0.7315(6) 0.2719(5) 0.056(3) Uani 1 1 d .
F53 F 0.3530(6) -0.6308(6) 0.2749(5) 0.049(3) Uani 1 1 d .
F54 F 0.3575(6) -0.7231(7) 0.3455(5) 0.055(3) Uani 1 1 d .
F61 F 0.9311(9) 0.9641(6) 0.2513(5) 0.067(4) Uani 1 1 d .
F62 F 1.0312(7) 1.0066(8) 0.2066(5) 0.068(4) Uani 1 1 d .
F63 F 0.9281(7) 1.0219(7) 0.1668(5) 0.061(3) Uani 1 1 d .
F71 F 1.2418(6) 1.9316(6) -0.0152(5) 0.058(3) Uani 1 1 d .
F72 F 1.2796(6) 1.8483(6) -0.0467(5) 0.052(3) Uani 1 1 d .
F73 F 1.2023(7) 1.9311(7) -0.0909(5) 0.065(4) Uani 1 1 d .
F81 F 1.1632(6) 2.2286(6) 0.1543(4) 0.046(3) Uani 1 1 d .
F82 F 1.1979(6) 2.2246(6) 0.2310(4) 0.050(3) Uani 1 1 d .
F83 F 1.1685(5) 2.1293(5) 0.2192(4) 0.041(3) Uani 1 1 d .
F91 F 0.4495(7) 0.1348(8) 0.4249(6) 0.074(4) Uani 1 1 d .
F92 F 0.5572(7) 0.1709(6) 0.4024(5) 0.058(3) Uani 1 1 d .
F93 F 0.4768(9) 0.1785(7) 0.3424(5) 0.084(5) Uani 1 1 d .
F101 F 0.1453(7) -0.6608(8) 0.6387(5) 0.074(4) Uani 1 1 d .
F102 F 0.1442(8) -0.5771(7) 0.5614(6) 0.073(4) Uani 1 1 d .
F103 F 0.2193(9) -0.5733(7) 0.6211(5) 0.075(4) Uani 1 1 d .
F111 F 1.2429(8) 2.0841(6) -0.1274(5) 0.063(4) Uani 1 1 d .
F112 F 1.3291(6) 2.1614(8) -0.1443(5) 0.065(4) Uani 1 1 d .
F113 F 1.3221(8) 2.0764(7) -0.0673(5) 0.074(4) Uani 1 1 d .
F121 F 0.7281(6) 0.4298(6) -0.0355(4) 0.047(3) Uani 1 1 d .
F122 F 0.7471(7) 0.3610(8) 0.0464(5) 0.068(4) Uani 1 1 d .
F123 F 0.7157(7) 0.3148(6) -0.0126(4) 0.051(3) Uani 1 1 d .
F131 F 1.0562(14) 1.3358(14) 0.1473(10) 0.152(8) Uani 1 1 d U
F132 F 0.9678(11) 1.3285(8) 0.0953(7) 0.094(6) Uani 1 1 d .
F133 F 1.0593(16) 1.3824(15) 0.0686(12) 0.163(9) Uani 1 1 d U
F141 F 0.8806(12) 1.2110(8) 0.5106(7) 0.107(6) Uani 1 1 d .
F142 F 0.7779(9) 1.1807(10) 0.4899(11) 0.142(10) Uani 1 1 d .
F143 F 0.8779(11) 1.2145(11) 0.4280(6) 0.119(7) Uani 1 1 d .
F151 F 0.9443(12) 1.4449(16) 0.4485(9) 0.154(9) Uani 1 1 d .
F152 F 0.9526(11) 1.3531(17) 0.4154(11) 0.189(13) Uani 1 1 d .
F153 F 0.8965(15) 1.4563(11) 0.3742(7) 0.144(9) Uani 1 1 d .
F161 F 0.0341(8) 0.7549(10) 0.3136(6) 0.102(6) Uani 1 1 d .
F162 F 0.0788(10) 0.8503(12) 0.3060(8) 0.117(7) Uani 1 1 d .
F163 F 0.0402(9) 0.8380(10) 0.2345(7) 0.099(6) Uani 1 1 d .
S1 S 0.5771(3) 0.3958(3) 0.28033(19) 0.0373(11) Uani 1 1 d .
S2 S 0.4820(2) 0.0673(2) 0.12684(17) 0.0258(9) Uani 1 1 d .
S3 S 0.4141(3) -0.2747(2) 0.21207(18) 0.0355(10) Uani 1 1 d .
S4 S 0.3453(2) -0.3375(2) 0.48824(18) 0.0303(9) Uani 1 1 d .
S5 S 0.2233(2) -0.67551(19) 0.31916(15) 0.0194(8) Uani 1 1 d .
S6 S 0.9419(2) 1.1020(2) 0.22605(16) 0.0264(9) Uani 1 1 d .
S7 S 1.1420(2) 1.8372(2) -0.00787(16) 0.0249(9) Uani 1 1 d .
S8 S 1.2979(2) 2.17658(18) 0.17661(14) 0.0169(7) Uani 1 1 d .
S9 S 0.5344(3) 0.0518(2) 0.38700(19) 0.0446(13) Uani 1 1 d .
S10 S 0.2564(2) -0.6659(2) 0.57470(16) 0.0235(8) Uani 1 1 d .
S11 S 1.2237(2) 2.17761(19) -0.07863(15) 0.0194(8) Uani 1 1 d .
S12 S 0.6093(3) 0.3841(2) 0.01986(17) 0.0315(10) Uani 1 1 d .
S13 S 0.9716(2) 1.4475(2) 0.11602(17) 0.0288(9) Uani 1 1 d .
S14 S 0.8896(3) 1.0971(3) 0.4888(2) 0.0476(13) Uani 1 1 d .
S15 S 1.0310(2) 1.4697(2) 0.36517(17) 0.0299(9) Uani 1 1 d .
S16 S 0.1640(3) 0.7663(3) 0.2692(2) 0.0424(12) Uani 1 1 d .
Pb1 Pb 0.56309(3) 0.40564(3) 0.14106(2) 0.01819(13) Uani 1 1 d .
Pb2 Pb 0.46691(3) 0.05671(3) 0.26616(2) 0.02230(14) Uani 1 1 d .
Pb3 Pb 0.34835(3) -0.30163(3) 0.34274(2) 0.02267(14) Uani 1 1 d .
Pb4 Pb 0.20865(3) -0.64506(3) 0.44744(2) 0.01968(13) Uani 1 1 d .
Pb5 Pb 0.95315(4) 1.08946(3) 0.36393(2) 0.02468(14) Uani 1 1 d .
Pb6 Pb 1.05356(3) 1.43732(3) 0.23508(2) 0.01940(13) Uani 1 1 d .
Pb7 Pb 1.18690(3) 1.79624(3) 0.13780(2) 0.02074(14) Uani 1 1 d .
Pb8 Pb 1.29997(3) 2.15080(3) 0.04593(2) 0.01494(12) Uani 1 1 d .
O5 O 0.003(2) 0.2922(18) 0.5496(12) 0.198(17) Uani 1 1 d .

loop_
_atom_site_aniso_label
_atom_site_aniso_U_11
_atom_site_aniso_U_22
_atom_site_aniso_U_33
_atom_site_aniso_U_23
_atom_site_aniso_U_13
_atom_site_aniso_U_12
C1 0.040(10) 0.023(8) 0.026(9) -0.012(7) 0.001(8) -0.002(7)
C2 0.030(9) 0.021(8) 0.016(8) -0.005(6) 0.004(7) -0.003(7)
C3 0.045(11) 0.014(8) 0.021(8) -0.001(6) 0.001(8) -0.006(7)
C4 0.041(10) 0.020(8) 0.022(8) -0.005(7) 0.006(7) -0.018(7)
C5 0.023(8) 0.024(8) 0.030(9) -0.004(7) 0.002(7) -0.006(7)
C6 0.032(9) 0.015(7) 0.010(7) -0.002(6) 0.006(6) -0.004(6)
C7 0.023(8) 0.015(7) 0.022(8) -0.005(6) 0.003(6) 0.000(6)
C8 0.021(8) 0.016(8) 0.052(11) -0.008(7) -0.004(8) 0.002(6)
C9 0.021(8) 0.014(7) 0.024(8) -0.003(6) 0.004(6) -0.002(6)
C10 0.025(8) 0.015(7) 0.025(8) -0.003(6) -0.002(7) -0.002(6)
C11 0.025(8) 0.013(7) 0.024(8) -0.003(6) -0.002(7) 0.007(6)
C12 0.021(8) 0.014(7) 0.015(7) -0.005(6) 0.002(6) -0.003(6)
C13 0.023(8) 0.014(7) 0.033(9) -0.003(7) 0.001(7) -0.006(6)
C14 0.017(7) 0.011(7) 0.026(8) -0.003(6) 0.008(6) 0.002(6)
C15 0.021(8) 0.011(7) 0.032(9) 0.004(6) -0.006(7) -0.005(6)
C16 0.022(8) 0.010(7) 0.028(8) -0.007(6) 0.002(7) -0.001(6)
C17 0.028(9) 0.003(6) 0.034(9) 0.000(6) -0.005(7) -0.005(6)
C18 0.027(8) 0.005(7) 0.030(9) -0.002(6) -0.008(7) -0.002(6)
C19 0.029(9) 0.010(7) 0.021(8) -0.003(6) -0.006(7) 0.002(6)
C20 0.025(8) 0.004(6) 0.035(9) -0.006(6) -0.003(7) 0.000(6)
C21 0.040(10) 0.017(8) 0.030(9) -0.017(7) 0.007(8) -0.003(7)
C22 0.037(11) 0.031(10) 0.048(12) -0.017(9) 0.024(9) -0.006(8)
C23 0.022(9) 0.017(8) 0.070(14) -0.010(9) 0.002(9) 0.005(7)
C24 0.028(9) 0.016(8) 0.053(12) -0.007(8) -0.002(8) 0.001(7)
C25 0.020(8) 0.014(7) 0.032(9) -0.005(6) 0.004(7) -0.004(6)
C26 0.026(8) 0.010(7) 0.028(9) 0.000(6) 0.000(7) -0.006(6)
C27 0.025(9) 0.011(7) 0.053(11) 0.000(7) -0.017(8) -0.001(6)
C28 0.020(8) 0.014(7) 0.024(8) -0.008(6) -0.002(6) 0.003(6)
C29 0.018(8) 0.019(8) 0.032(9) -0.007(7) -0.004(7) -0.005(6)
C30 0.020(8) 0.009(7) 0.023(8) -0.002(6) -0.002(6) -0.001(6)
C31 0.016(8) 0.018(8) 0.027(8) -0.006(6) 0.001(6) -0.002(6)
C32 0.022(9) 0.025(9) 0.044(11) -0.004(8) -0.007(8) 0.000(7)
C33 0.019(8) 0.019(8) 0.066(13) -0.016(8) 0.004(8) 0.002(7)
C34 0.032(9) 0.010(7) 0.017(7) -0.003(6) 0.002(7) 0.002(6)
C35 0.028(9) 0.014(7) 0.026(8) -0.011(6) 0.004(7) -0.006(6)
C36 0.033(9) 0.011(7) 0.026(8) -0.003(6) 0.007(7) -0.005(6)
C37 0.043(11) 0.011(7) 0.030(9) -0.002(7) 0.007(8) -0.016(7)
C38 0.043(11) 0.032(9) 0.025(9) -0.012(7) 0.013(8) -0.026(8)
C39 0.026(9) 0.033(9) 0.014(7) -0.011(7) 0.015(6) -0.016(7)
C40 0.022(9) 0.032(10) 0.047(11) -0.012(8) 0.007(8) -0.014(7)
C41 0.049(12) 0.023(9) 0.048(12) -0.010(8) 0.034(10) -0.005(8)
C42 0.061(12) 0.010(7) 0.014(8) 0.000(6) 0.015(8) -0.001(7)
C43 0.064(14) 0.023(9) 0.026(9) -0.010(7) 0.032(9) -0.005(9)
C44 0.087(16) 0.012(8) 0.025(9) -0.006(7) 0.014(10) -0.024(9)
C45 0.052(12) 0.027(9) 0.021(9) -0.004(7) 0.008(8) -0.014(8)
C46 0.051(12) 0.018(8) 0.017(8) -0.002(6) 0.007(8) -0.008(8)
C47 0.043(10) 0.022(8) 0.010(7) 0.000(6) 0.013(7) -0.004(7)
C48 0.029(10) 0.021(9) 0.055(12) -0.002(8) 0.023(9) -0.008(7)
C49 0.037(9) 0.012(7) 0.014(7) -0.004(6) 0.013(7) -0.002(6)
C50 0.025(8) 0.009(7) 0.019(8) 0.000(6) 0.008(6) 0.003(6)
C51 0.038(9) 0.011(7) 0.008(7) 0.000(5) 0.005(6) 0.001(6)
C52 0.041(10) 0.009(7) 0.013(7) 0.001(6) 0.001(7) 0.005(6)
C53 0.036(10) 0.012(8) 0.045(11) -0.007(7) 0.014(8) 0.001(7)
C54 0.036(10) 0.014(8) 0.037(10) -0.002(7) 0.017(8) -0.001(7)
C55 0.022(8) 0.009(7) 0.031(9) 0.000(6) -0.010(7) 0.000(6)
C56 0.017(7) 0.013(7) 0.028(8) -0.012(6) -0.002(6) 0.001(6)
C57 0.017(8) 0.020(8) 0.032(9) -0.011(7) 0.001(7) 0.006(6)
C58 0.011(7) 0.015(7) 0.036(9) -0.010(7) 0.000(6) -0.008(6)
C59 0.016(7) 0.010(7) 0.022(8) -0.006(6) 0.003(6) 0.002(6)
C60 0.020(8) 0.014(7) 0.020(8) -0.008(6) -0.003(6) 0.004(6)
C61 0.008(7) 0.032(9) 0.028(8) -0.016(7) 0.009(6) -0.003(6)
C62 0.032(9) 0.021(8) 0.028(9) -0.007(7) -0.006(7) 0.003(7)
C63 0.022(8) 0.033(9) 0.033(9) -0.019(8) 0.003(7) 0.009(7)
C64 0.020(8) 0.023(8) 0.037(10) -0.015(7) 0.005(7) -0.001(6)
C65 0.026(9) 0.009(7) 0.040(10) -0.008(7) -0.003(7) -0.007(6)
C66 0.021(8) 0.012(7) 0.034(9) -0.006(6) -0.011(7) 0.004(6)
C67 0.010(7) 0.020(8) 0.028(8) -0.001(6) 0.001(6) -0.004(6)
C68 0.016(7) 0.012(7) 0.019(7) -0.007(6) 0.008(6) -0.001(5)
C69 0.014(3) 0.014(3) 0.015(3) -0.004(2) 0.0007(19) -0.0007(19)
C70 0.011(7) 0.016(7) 0.021(8) -0.007(6) 0.012(6) -0.007(6)
C71 0.021(8) 0.015(7) 0.021(8) -0.007(6) 0.002(6) 0.004(6)
C72 0.018(8) 0.014(8) 0.051(11) -0.005(7) -0.009(8) -0.003(6)
C73 0.022(3) 0.022(3) 0.023(3) -0.0076(15) -0.0004(10) -0.0007(10)
C74 0.016(7) 0.020(8) 0.021(8) -0.004(6) 0.006(6) -0.006(6)
C75 0.022(8) 0.020(8) 0.012(7) -0.003(6) 0.006(6) -0.005(6)
C76 0.031(9) 0.022(8) 0.017(8) -0.013(6) 0.008(7) 0.000(7)
C77 0.040(10) 0.011(7) 0.025(8) -0.004(6) -0.002(7) -0.007(7)
C78 0.033(9) 0.018(8) 0.014(7) -0.002(6) 0.012(7) -0.018(7)
C79 0.021(8) 0.027(8) 0.020(8) -0.017(7) 0.010(6) -0.014(6)
C80 0.024(8) 0.021(8) 0.029(9) -0.006(7) 0.008(7) -0.014(7)
C81 0.10(2) 0.054(14) 0.030(11) -0.030(10) -0.005(12) 0.019(13)
C82 0.020(9) 0.036(10) 0.044(11) -0.011(8) -0.002(8) 0.003(7)
C83 0.037(11) 0.034(10) 0.056(13) -0.013(9) -0.026(10) 0.001(8)
C84 0.047(13) 0.050(14) 0.064(16) 0.000(12) -0.005(11) 0.009(11)
C85 0.027(4) 0.027(4) 0.026(4) -0.009(2) 0.001(2) 0.001(2)
C86 0.048(12) 0.050(12) 0.028(10) -0.019(9) 0.007(9) 0.012(9)
C87 0.032(10) 0.041(11) 0.028(10) 0.008(8) 0.002(8) -0.006(8)
C88 0.025(9) 0.028(9) 0.020(8) -0.004(7) 0.001(7) 0.009(7)
C89 0.046(12) 0.041(11) 0.028(10) -0.009(8) 0.011(9) 0.012(9)
C90 0.053(13) 0.067(14) 0.023(10) -0.019(10) 0.001(9) 0.027(11)
C91 0.050(12) 0.036(11) 0.033(11) 0.003(9) 0.003(9) 0.011(9)
C92 0.038(5) 0.038(5) 0.038(5) -0.013(2) -0.001(2) -0.002(2)
C93 0.08(2) 0.12(3) 0.069(19) -0.044(19) -0.026(17) 0.041(19)
C94 0.20(4) 0.09(2) 0.053(18) -0.033(17) 0.00(2) -0.03(3)
C95 0.072(8) 0.072(8) 0.073(8) -0.025(3) -0.002(2) -0.002(2)
C96 0.078(8) 0.078(8) 0.077(8) -0.027(3) -0.003(2) -0.003(2)
C97 0.042(11) 0.022(9) 0.028(9) -0.012(7) -0.002(8) -0.005(8)
C98 0.027(9) 0.039(10) 0.039(10) -0.015(8) 0.010(8) -0.004(8)
C99 0.047(12) 0.018(8) 0.026(9) -0.003(7) 0.006(8) 0.008(8)
C100 0.048(12) 0.043(11) 0.031(10) -0.016(9) 0.020(9) 0.007(9)
C101 0.055(13) 0.037(11) 0.026(10) -0.005(8) 0.002(9) -0.003(9)
C102 0.050(13) 0.057(14) 0.061(14) -0.019(11) 0.034(11) -0.003(11)
C103 0.033(10) 0.022(8) 0.030(9) -0.004(7) 0.005(8) 0.004(7)
C104 0.039(12) 0.054(14) 0.095(19) -0.029(13) 0.016(12) 0.008(10)
C105 0.064(15) 0.027(10) 0.039(12) 0.000(9) -0.018(11) -0.008(10)
C106 0.059(15) 0.047(13) 0.055(14) -0.006(11) -0.008(12) -0.012(11)
C107 0.12(2) 0.021(10) 0.022(10) -0.009(8) -0.026(12) -0.006(12)
C108 0.11(2) 0.073(18) 0.072(18) -0.042(15) -0.032(17) 0.001(17)
C109 0.061(13) 0.022(9) 0.020(9) -0.007(7) 0.004(9) 0.005(9)
C110 0.039(12) 0.071(16) 0.095(19) -0.049(15) 0.025(12) -0.003(11)
N1 0.031(7) 0.008(6) 0.013(6) -0.001(5) 0.003(5) -0.004(5)
N2 0.027(7) 0.011(6) 0.022(7) -0.004(5) 0.005(6) -0.005(5)
N3 0.033(8) 0.005(6) 0.030(7) 0.000(5) -0.003(6) -0.005(5)
N4 0.030(7) 0.008(6) 0.013(6) 0.005(5) -0.001(5) -0.005(5)
N5 0.030(7) 0.009(6) 0.019(6) 0.000(5) -0.002(6) 0.002(5)
N6 0.027(7) 0.007(6) 0.032(7) -0.002(5) -0.004(6) -0.005(5)
N7 0.018(6) 0.018(6) 0.018(6) -0.009(5) 0.006(5) 0.001(5)
N8 0.024(7) 0.012(6) 0.023(7) -0.011(5) 0.005(5) -0.002(5)
N9 0.024(7) 0.014(6) 0.023(7) -0.006(5) -0.003(6) -0.004(5)
N10 0.014(6) 0.009(6) 0.031(7) -0.004(5) -0.007(5) -0.001(5)
N11 0.020(7) 0.011(6) 0.026(7) -0.003(5) -0.004(5) -0.002(5)
N12 0.026(7) 0.009(6) 0.026(7) -0.002(5) -0.007(6) 0.000(5)
N13 0.018(6) 0.014(6) 0.029(7) -0.009(5) 0.000(5) -0.006(5)
N14 0.022(7) 0.006(6) 0.041(8) -0.009(5) 0.001(6) -0.002(5)
N15 0.020(7) 0.018(6) 0.020(6) -0.009(5) 0.010(5) -0.006(5)
N16 0.030(7) 0.016(6) 0.020(7) -0.007(5) 0.004(6) -0.014(5)
N17 0.056(10) 0.012(7) 0.025(8) -0.001(6) 0.011(7) -0.008(6)
N18 0.033(8) 0.015(6) 0.024(7) -0.001(5) 0.016(6) -0.006(6)
N19 0.042(9) 0.009(6) 0.034(8) 0.003(6) 0.004(7) -0.004(6)
N20 0.037(8) 0.007(6) 0.026(7) -0.003(5) 0.011(6) 0.005(5)
N21 0.030(7) 0.015(6) 0.021(7) -0.007(5) 0.002(6) 0.003(5)
N22 0.028(7) 0.015(6) 0.017(6) -0.007(5) 0.010(5) 0.003(5)
N23 0.019(6) 0.018(6) 0.015(6) -0.005(5) 0.005(5) -0.005(5)
N24 0.014(6) 0.012(6) 0.028(7) -0.008(5) -0.001(5) 0.003(5)
N25 0.017(6) 0.013(6) 0.038(8) -0.011(6) -0.001(6) 0.001(5)
N26 0.012(6) 0.008(6) 0.030(7) -0.009(5) 0.007(5) -0.002(5)
N27 0.008(6) 0.017(6) 0.027(7) -0.005(5) -0.003(5) -0.001(5)
N28 0.016(6) 0.008(6) 0.034(7) -0.003(5) -0.004(6) -0.001(5)
N29 0.015(6) 0.013(6) 0.031(7) -0.006(5) -0.002(5) -0.005(5)
N30 0.014(6) 0.014(6) 0.022(7) -0.006(5) 0.005(5) -0.001(5)
N31 0.014(3) 0.014(3) 0.013(3) -0.0052(19) 0.0017(19) -0.0006(19)
N32 0.022(7) 0.011(6) 0.023(7) -0.006(5) 0.007(5) -0.007(5)
N33 0.039(10) 0.027(8) 0.045(9) -0.010(7) -0.008(8) 0.002(7)
N34 0.051(11) 0.028(9) 0.059(11) -0.023(8) -0.004(9) 0.004(8)
N35 0.018(8) 0.105(16) 0.044(10) -0.041(11) 0.016(7) -0.010(9)
N36 0.046(10) 0.027(8) 0.053(10) -0.014(7) 0.006(8) 0.008(7)
N37 0.082(15) 0.058(13) 0.045(11) -0.019(9) -0.031(11) 0.017(11)
N38 0.14(2) 0.034(10) 0.036(11) -0.015(8) -0.021(12) 0.001(12)
N39 0.052(11) 0.043(10) 0.067(13) -0.024(9) 0.009(10) 0.015(9)
O1 0.036(7) 0.014(5) 0.052(8) -0.011(5) -0.018(6) 0.001(5)
O2 0.061(5) 0.063(5) 0.066(5) -0.020(2) -0.003(2) -0.003(2)
O3 0.058(9) 0.018(6) 0.060(9) -0.006(6) -0.024(7) 0.003(6)
O4 0.016(5) 0.020(6) 0.044(7) -0.013(5) 0.004(5) -0.001(4)
O11 0.027(6) 0.049(8) 0.029(7) -0.016(6) 0.009(5) -0.008(6)
O12 0.086(12) 0.068(11) 0.040(9) 0.018(8) 0.004(8) -0.028(9)
O13 0.027(7) 0.052(8) 0.051(8) -0.024(7) 0.002(6) 0.002(6)
O21 0.032(7) 0.035(7) 0.034(7) -0.012(6) 0.011(5) 0.002(5)
O22 0.015(5) 0.024(6) 0.030(6) -0.009(5) 0.002(5) 0.000(4)
O23 0.042(8) 0.022(6) 0.057(8) -0.012(6) -0.019(7) -0.003(5)
O31 0.065(9) 0.029(7) 0.038(7) -0.006(6) -0.010(7) 0.002(6)
O32 0.054(4) 0.054(4) 0.054(4) -0.0182(16) -0.0008(10) -0.0016(10)
O33 0.082(11) 0.043(8) 0.055(9) -0.025(7) 0.012(8) 0.007(8)
O41 0.029(7) 0.032(7) 0.047(8) 0.006(6) -0.003(6) 0.011(5)
O42 0.028(6) 0.024(6) 0.039(7) -0.002(5) -0.006(5) 0.009(5)
O43 0.044(9) 0.041(8) 0.105(13) -0.036(9) -0.015(9) 0.007(7)
O52 0.027(6) 0.016(5) 0.034(6) -0.007(5) -0.002(5) 0.003(4)
O53 0.041(7) 0.019(6) 0.024(6) -0.009(5) 0.005(5) 0.000(5)
O54 0.023(6) 0.019(5) 0.026(6) -0.006(4) -0.004(5) 0.006(4)
O61 0.021(6) 0.040(7) 0.030(6) -0.011(5) 0.001(5) 0.006(5)
O62 0.058(9) 0.050(9) 0.044(8) 0.013(7) 0.003(7) -0.019(7)
O63 0.027(6) 0.034(7) 0.044(7) -0.011(6) -0.007(6) 0.002(5)
O71 0.026(6) 0.036(7) 0.035(7) -0.012(5) -0.004(5) 0.001(5)
O72 0.031(7) 0.033(7) 0.047(8) -0.020(6) -0.013(6) 0.010(5)
O73 0.029(6) 0.025(6) 0.037(7) -0.011(5) 0.004(5) 0.009(5)
O81 0.024(6) 0.016(5) 0.020(5) -0.009(4) 0.006(4) 0.003(4)
O82 0.032(6) 0.012(5) 0.018(5) 0.005(4) -0.008(5) 0.004(4)
O83 0.037(6) 0.013(5) 0.019(5) -0.001(4) 0.002(5) -0.005(5)
O91 0.083(11) 0.026(7) 0.035(7) -0.007(6) -0.020(7) 0.008(7)
O92 0.089(6) 0.087(6) 0.088(6) -0.030(3) -0.005(2) -0.003(2)
O93 0.20(2) 0.083(13) 0.045(10) -0.019(9) 0.022(13) 0.076(15)
O101 0.041(8) 0.037(7) 0.042(8) -0.004(6) -0.010(6) 0.001(6)
O102 0.030(7) 0.044(7) 0.030(6) -0.013(6) 0.006(5) -0.015(6)
O103 0.051(8) 0.023(6) 0.017(6) -0.005(5) 0.011(5) -0.017(5)
O111 0.035(7) 0.037(7) 0.046(8) -0.014(6) -0.019(6) 0.009(6)
O112 0.049(8) 0.040(7) 0.028(6) -0.018(6) 0.025(6) -0.029(6)
O113 0.033(6) 0.029(6) 0.016(5) -0.005(5) 0.004(5) -0.015(5)
O121 0.064(9) 0.016(6) 0.029(6) -0.007(5) 0.010(6) -0.014(6)
O122 0.057(9) 0.039(8) 0.033(7) -0.007(6) 0.001(6) -0.016(6)
O123 0.034(7) 0.038(7) 0.029(6) -0.006(5) -0.010(5) -0.003(5)
O131 0.074(5) 0.073(5) 0.073(5) -0.025(2) -0.005(2) -0.004(2)
O132 0.112(14) 0.037(8) 0.040(8) -0.009(6) -0.042(9) 0.012(8)
O133 0.086(13) 0.116(16) 0.040(9) -0.026(10) 0.023(9) -0.017(12)
O141 0.068(5) 0.066(5) 0.065(5) -0.023(2) 0.001(2) -0.004(2)
O142 0.073(11) 0.066(11) 0.052(10) -0.011(8) 0.003(8) -0.009(9)
O143 0.080(13) 0.072(12) 0.110(16) -0.045(12) 0.011(12) -0.015(10)
O151 0.093(6) 0.095(6) 0.092(6) -0.033(3) -0.003(2) -0.001(2)
O152 0.052(8) 0.039(7) 0.040(8) -0.015(6) -0.018(6) 0.015(6)
O153 0.25(4) 0.33(5) 0.23(3) -0.22(4) 0.21(3) -0.24(4)
O161 0.143(19) 0.106(16) 0.097(14) -0.082(13) 0.059(14) -0.077(14)
O162 0.19(2) 0.044(10) 0.071(12) -0.020(9) 0.003(14) 0.032(12)
O163 0.032(7) 0.089(12) 0.043(8) -0.026(8) -0.004(6) 0.017(7)
F11 0.094(11) 0.110(12) 0.066(9) -0.060(9) -0.012(8) 0.019(9)
F12 0.077(10) 0.141(15) 0.077(10) -0.069(10) -0.014(8) 0.068(10)
F13 0.200(19) 0.042(8) 0.042(8) -0.013(6) 0.003(10) -0.016(10)
F21 0.046(7) 0.026(6) 0.105(11) -0.016(6) 0.027(7) 0.004(5)
F22 0.042(6) 0.049(7) 0.035(6) -0.008(5) 0.011(5) 0.004(5)
F23 0.026(6) 0.096(10) 0.045(7) -0.022(7) -0.003(5) 0.009(6)
F31 0.156(15) 0.043(7) 0.060(8) -0.036(7) -0.018(9) 0.023(8)
F32 0.057(9) 0.065(9) 0.116(13) 0.019(8) -0.043(9) -0.020(7)
F33 0.053(7) 0.035(6) 0.044(7) -0.005(5) -0.013(6) -0.005(5)
F41 0.037(7) 0.081(10) 0.100(11) 0.005(8) 0.036(7) 0.018(7)
F42 0.095(12) 0.113(13) 0.046(8) 0.022(8) 0.022(8) 0.012(10)
F43 0.063(9) 0.044(8) 0.127(14) 0.002(8) 0.009(9) -0.022(7)
F51 0.056(8) 0.059(8) 0.063(8) -0.038(7) 0.008(6) 0.018(6)
F53 0.026(6) 0.039(6) 0.073(8) -0.008(6) 0.014(5) 0.003(5)
F54 0.037(6) 0.074(8) 0.048(7) -0.014(6) -0.011(5) 0.037(6)
F61 0.125(12) 0.023(6) 0.051(8) -0.010(5) 0.023(8) -0.005(7)
F62 0.053(8) 0.099(11) 0.066(9) -0.048(8) -0.002(7) 0.030(7)
F63 0.061(8) 0.089(10) 0.054(8) -0.051(7) -0.002(6) -0.007(7)
F71 0.048(7) 0.040(7) 0.071(8) 0.003(6) -0.005(6) -0.022(6)
F72 0.024(6) 0.065(8) 0.049(7) 0.003(6) 0.012(5) -0.003(5)
F73 0.058(8) 0.062(8) 0.044(7) 0.022(6) 0.001(6) -0.008(6)
F81 0.033(6) 0.056(7) 0.038(6) -0.006(5) 0.003(5) 0.025(5)
F82 0.054(7) 0.060(7) 0.045(7) -0.033(6) 0.016(6) 0.011(6)
F83 0.025(5) 0.033(6) 0.055(7) -0.003(5) 0.024(5) 0.001(4)
F91 0.052(8) 0.086(10) 0.095(11) -0.049(9) 0.023(8) 0.007(7)
F92 0.063(8) 0.033(6) 0.081(9) -0.025(6) 0.008(7) -0.010(6)
F93 0.137(14) 0.054(8) 0.061(9) -0.023(7) -0.031(9) 0.062(9)
F101 0.054(8) 0.104(11) 0.053(8) -0.016(8) 0.032(7) 0.006(8)
F102 0.074(9) 0.060(8) 0.076(9) -0.014(7) -0.013(8) 0.037(7)
F103 0.127(13) 0.055(8) 0.058(8) -0.040(7) 0.001(8) 0.003(8)
F111 0.107(11) 0.040(7) 0.054(8) -0.034(6) 0.017(7) -0.005(7)
F112 0.040(7) 0.097(10) 0.048(7) -0.019(7) 0.034(6) 0.005(7)
F113 0.088(10) 0.060(8) 0.059(8) -0.009(7) 0.003(7) 0.051(8)
F121 0.058(7) 0.048(7) 0.037(6) -0.017(5) 0.016(5) -0.022(6)
F122 0.045(7) 0.125(12) 0.046(7) -0.045(8) -0.023(6) 0.031(7)
F123 0.061(8) 0.049(7) 0.047(7) -0.022(6) -0.002(6) 0.020(6)
F131 0.153(8) 0.152(8) 0.152(8) -0.052(3) -0.0045(11) -0.0045(11)
F132 0.132(15) 0.062(10) 0.109(13) -0.055(10) -0.037(12) 0.022(10)
F133 0.163(9) 0.163(9) 0.163(9) -0.055(3) -0.0041(11) -0.0051(11)
F141 0.168(18) 0.061(10) 0.103(13) -0.042(10) -0.019(13) 0.011(11)
F142 0.044(9) 0.083(13) 0.27(3) -0.026(15) -0.032(13) 0.032(9)
F143 0.142(17) 0.159(18) 0.052(10) -0.025(11) 0.012(10) -0.065(14)
F151 0.104(16) 0.24(3) 0.121(18) -0.066(19) 0.006(14) 0.001(17)
F152 0.068(13) 0.25(3) 0.19(3) 0.01(2) -0.017(15) 0.007(16)
F153 0.22(3) 0.122(17) 0.076(13) -0.015(11) -0.066(15) 0.036(17)
F161 0.046(8) 0.130(15) 0.080(11) 0.027(10) 0.010(8) -0.007(9)
F162 0.081(12) 0.172(19) 0.140(17) -0.114(16) 0.002(11) 0.028(12)
F163 0.070(10) 0.119(14) 0.093(12) -0.018(10) -0.022(9) 0.027(10)
S1 0.036(3) 0.040(3) 0.033(2) -0.010(2) 0.000(2) 0.004(2)
S2 0.0181(19) 0.029(2) 0.029(2) -0.0089(17) 0.0014(17) 0.0035(16)
S3 0.041(3) 0.036(2) 0.032(2) -0.017(2) 0.007(2) -0.004(2)
S4 0.026(2) 0.025(2) 0.036(2) -0.0054(18) 0.0022(18) 0.0021(17)
S5 0.0232(19) 0.0158(18) 0.0188(18) -0.0058(14) 0.0009(15) 0.0019(15)
S6 0.022(2) 0.027(2) 0.022(2) 0.0015(16) 0.0023(16) -0.0025(16)
S7 0.0182(19) 0.023(2) 0.028(2) -0.0022(16) 0.0009(16) 0.0015(15)
S8 0.0195(18) 0.0155(17) 0.0148(17) -0.0048(14) 0.0034(14) 0.0027(14)
S9 0.078(4) 0.024(2) 0.035(3) -0.013(2) -0.020(3) 0.019(2)
S10 0.024(2) 0.0185(19) 0.027(2) -0.0063(16) -0.0017(17) -0.0029(15)
S11 0.0192(19) 0.0171(18) 0.025(2) -0.0107(15) 0.0039(15) -0.0020(14)
S12 0.039(2) 0.025(2) 0.031(2) -0.0091(18) -0.011(2) 0.0023(18)
S13 0.038(2) 0.022(2) 0.028(2) -0.0101(17) -0.0073(19) 0.0053(17)
S14 0.038(3) 0.075(4) 0.043(3) -0.036(3) 0.010(2) -0.025(3)
S15 0.029(2) 0.036(2) 0.025(2) -0.0108(18) 0.0034(18) -0.0042(18)
S16 0.027(2) 0.066(3) 0.052(3) -0.042(3) -0.007(2) 0.009(2)
Pb1 0.0213(3) 0.0101(3) 0.0211(3) -0.0025(2) -0.0018(2) -0.0003(2)
Pb2 0.0262(3) 0.0103(3) 0.0260(3) -0.0016(2) 0.0093(2) 0.0010(2)
Pb3 0.0227(3) 0.0132(3) 0.0285(3) -0.0016(2) -0.0075(2) -0.0004(2)
Pb4 0.0210(3) 0.0180(3) 0.0208(3) -0.0079(2) 0.0022(2) 0.0003(2)
Pb5 0.0359(4) 0.0119(3) 0.0220(3) -0.0008(2) 0.0029(3) 0.0013(2)
Pb6 0.0233(3) 0.0121(3) 0.0195(3) -0.0023(2) 0.0060(2) 0.0039(2)
Pb7 0.0165(3) 0.0116(3) 0.0326(3) -0.0049(2) -0.0053(2) -0.0005(2)
Pb8 0.0151(3) 0.0124(3) 0.0168(3) -0.0046(2) 0.0046(2) -0.0017(2)
O5 0.30(4) 0.18(3) 0.12(2) -0.04(2) -0.06(3) -0.12(3)

loop_
_atom_type_symbol
_atom_type_description
_atom_type_scat_dispersion_real
_atom_type_scat_dispersion_imag
_atom_type_scat_source
C C 0.0033 0.0016 'International Tables Vol C Tables 4.2.6.8 and 6.1.1.4'
H H 0.0000 0.0000 'International Tables Vol C Tables 4.2.6.8 and 6.1.1.4'
N N 0.0061 0.0033 'International Tables Vol C Tables 4.2.6.8 and 6.1.1.4'
O O 0.0106 0.0060 'International Tables Vol C Tables 4.2.6.8 and 6.1.1.4'
F F 0.0171 0.0103 'International Tables Vol C Tables 4.2.6.8 and 6.1.1.4'
S S 0.1246 0.1234 'International Tables Vol C Tables 4.2.6.8 and 6.1.1.4'
Pb Pb -3.3944 10.1111 'International Tables Vol C Tables 4.2.6.8 and 6.1.1.4'

loop_
_geom_angle_atom_site_label_1
_geom_angle_atom_site_label_2
_geom_angle_atom_site_label_3
_geom_angle
O1 C1 C2 112.5(13)
O1 C1 H1A 109.1
C2 C1 H1A 109.1
O1 C1 H1B 109.1
C2 C1 H1B 109.1
H1A C1 H1B 107.8
N1 C2 C3 121.7(15)
N1 C2 C1 119.0(13)
C3 C2 C1 119.3(14)
C4 C3 C2 119.3(15)
C4 C3 H3 120.4
C2 C3 H3 120.4
C3 C4 C5 119.4(14)
C3 C4 H4 120.3
C5 C4 H4 120.3
C4 C5 C6 119.1(15)
C4 C5 H5 120.4
C6 C5 H5 120.4
N1 C6 C5 121.5(14)
N1 C6 C7 119.5(13)
C5 C6 C7 119.0(14)
N2 C7 C6 117.9(14)
N2 C7 H7 121.1
C6 C7 H7 121.1
N3 C8 H8A 109.5
N3 C8 H8B 109.5
H8A C8 H8B 109.5
N3 C8 H8C 109.5
H8A C8 H8C 109.5
H8B C8 H8C 109.5
N4 C9 N3 116.9(13)
N4 C9 C10 121.0(13)
N3 C9 C10 122.0(14)
C11 C10 C9 117.5(15)
C11 C10 H10 121.3
C9 C10 H10 121.3
N5 C11 C10 122.5(13)
N5 C11 N6 117.0(13)
C10 C11 N6 120.5(14)
N5 C12 N4 125.5(14)
N5 C12 C13 118.6(13)
N4 C12 C13 115.9(12)
C12 C13 H13A 109.5
C12 C13 H13B 109.5
H13A C13 H13B 109.5
C12 C13 H13C 109.5
H13A C13 H13C 109.5
H13B C13 H13C 109.5
N6 C14 H14A 109.5
N6 C14 H14B 109.5
H14A C14 H14B 109.5
N6 C14 H14C 109.5
H14A C14 H14C 109.5
H14B C14 H14C 109.5
N7 C15 C16 120.0(14)
N7 C15 H15 120.0
C16 C15 H15 120.0
N8 C16 C17 120.5(13)
N8 C16 C15 120.6(13)
C17 C16 C15 119.0(14)
C18 C17 C16 117.5(14)
C18 C17 H17 121.3
C16 C17 H17 121.3
N9 C18 C17 122.1(13)
N9 C18 C26 118.9(13)
C17 C18 C26 119.0(14)
N8 C19 N9 123.8(14)
N8 C19 C20 119.3(12)
N9 C19 C20 116.9(13)
C21 C20 C25 120.0(14)
C21 C20 C19 121.2(14)
C25 C20 C19 118.7(14)
C20 C21 C22 120.5(16)
C20 C21 H21 119.7
C22 C21 H21 119.7
C23 C22 C21 118.8(16)
C23 C22 H22 120.6
C21 C22 H22 120.6
C22 C23 C24 121.0(16)
C22 C23 H23 119.5
C24 C23 H23 119.5
C25 C24 C23 120.6(16)
C25 C24 H24 119.7
C23 C24 H24 119.7
C24 C25 C20 119.0(15)
C24 C25 H25 120.5
C20 C25 H25 120.5
N10 C26 C18 119.6(14)
N10 C26 H26 120.2
C18 C26 H26 120.2
N11 C27 H27A 109.5
N11 C27 H27B 109.5
H27A C27 H27B 109.5
N11 C27 H27C 109.5
H27A C27 H27C 109.5
H27B C27 H27C 109.5
N12 C28 N11 118.0(12)
N12 C28 C29 122.3(13)
N11 C28 C29 119.8(13)
C28 C29 C30 115.7(14)
C28 C29 H29 122.1
C30 C29 H29 122.1
N13 C30 N14 118.5(12)
N13 C30 C29 122.5(13)
N14 C30 C29 119.0(13)
N12 C31 N13 125.2(13)
N12 C31 C32 118.0(13)
N13 C31 C32 116.8(13)
C31 C32 H32A 109.5
C31 C32 H32B 109.5
H32A C32 H32B 109.5
C31 C32 H32C 109.5
H32A C32 H32C 109.5
H32B C32 H32C 109.5
N14 C33 H33A 109.5
N14 C33 H33B 109.5
H33A C33 H33B 109.5
N14 C33 H33C 109.5
H33A C33 H33C 109.5
H33B C33 H33C 109.5
N15 C34 C35 120.4(14)
N15 C34 H34 119.8
C35 C34 H34 119.8
N16 C35 C36 121.9(14)
N16 C35 C34 116.7(13)
C36 C35 C34 121.2(15)
C35 C36 C37 119.6(16)
C35 C36 H36 120.2
C37 C36 H36 120.2
C36 C37 C38 118.7(14)
C36 C37 H37 120.6
C38 C37 H37 120.6
C37 C38 C39 120.0(14)
C37 C38 H38 120.0
C39 C38 H38 120.0
N16 C39 C38 120.6(15)
N16 C39 C40 119.1(14)
C38 C39 C40 120.3(14)
O2 C40 C39 111.0(14)
O2 C40 H40A 109.4
C39 C40 H40A 109.4
O2 C40 H40B 109.4
C39 C40 H40B 109.4
H40A C40 H40B 108.0
O3 C41 C42 111.6(14)
O3 C41 H41A 109.3
C42 C41 H41A 109.3
O3 C41 H41B 109.3
C42 C41 H41B 109.3
H41A C41 H41B 108.0
N17 C42 C43 122.4(18)
N17 C42 C41 119.6(15)
C43 C42 C41 117.9(15)
C42 C43 C44 117.8(16)
C42 C43 H43 121.1
C44 C43 H43 121.1
C43 C44 C45 120.5(16)
C43 C44 H44 119.7
C45 C44 H44 119.7
C46 C45 C44 117.3(18)
C46 C45 H45 121.3
C44 C45 H45 121.3
N17 C46 C45 122.5(16)
N17 C46 C47 118.6(15)
C45 C46 C47 118.8(17)
N18 C47 C46 119.2(16)
N18 C47 H47 120.4
C46 C47 H47 120.4
N19 C48 H48A 109.5
N19 C48 H48B 109.5
H48A C48 H48B 109.5
N19 C48 H48C 109.5
H48A C48 H48C 109.5
H48B C48 H48C 109.5
N20 C49 N19 116.8(13)
N20 C49 C50 122.1(14)
N19 C49 C50 121.1(15)
C51 C50 C49 116.4(14)
C51 C50 H50 121.8
C49 C50 H50 121.8
N21 C51 C50 121.9(13)
N21 C51 N22 117.4(13)
C50 C51 N22 120.6(14)
N20 C52 N21 126.5(15)
N20 C52 C53 116.0(13)
N21 C52 C53 117.5(14)
C52 C53 H53A 109.5
C52 C53 H53B 109.5
H53A C53 H53B 109.5
C52 C53 H53C 109.5
H53A C53 H53C 109.5
H53B C53 H53C 109.5
N22 C54 H54A 109.5
N22 C54 H54B 109.5
H54A C54 H54B 109.5
N22 C54 H54C 109.5
H54A C54 H54C 109.5
H54B C54 H54C 109.5
N23 C55 C56 118.9(14)
N23 C55 H55 120.6
C56 C55 H55 120.6
N24 C56 C57 120.2(13)
N24 C56 C55 119.6(12)
C57 C56 C55 120.2(13)
C56 C57 C58 119.5(14)
C56 C57 H57 120.3
C58 C57 H57 120.3
N25 C58 C57 121.8(13)
N25 C58 C66 119.4(12)
C57 C58 C66 118.8(13)
N24 C59 N25 124.3(13)
N24 C59 C60 119.9(12)
N25 C59 C60 115.8(12)
C61 C60 C65 120.7(14)
C61 C60 C59 118.0(13)
C65 C60 C59 121.3(13)
C60 C61 C62 119.0(14)
C60 C61 H61 120.5
C62 C61 H61 120.5
C63 C62 C61 120.3(15)
C63 C62 H62 119.9
C61 C62 H62 119.9
C62 C63 C64 120.7(15)
C62 C63 H63 119.7
C64 C63 H63 119.7
C65 C64 C63 119.6(15)
C65 C64 H64 120.2
C63 C64 H64 120.2
C64 C65 C60 119.8(15)
C64 C65 H65 120.1
C60 C65 H65 120.1
N26 C66 C58 118.4(13)
N26 C66 H66 120.8
C58 C66 H66 120.8
N27 C67 H67A 109.5
N27 C67 H67B 109.5
H67A C67 H67B 109.5
N27 C67 H67C 109.5
H67A C67 H67C 109.5
H67B C67 H67C 109.5
N28 C68 C69 122.6(13)
N28 C68 N27 117.5(12)
C69 C68 N27 119.9(13)
C68 C69 C70 116.9(13)
C68 C69 H69 121.6
C70 C69 H69 121.6
N29 C70 N30 119.6(12)
N29 C70 C69 120.7(13)
N30 C70 C69 119.7(13)
N29 C71 N28 125.5(13)
N29 C71 C72 117.8(13)
N28 C71 C72 116.7(12)
C71 C72 H72A 109.5
C71 C72 H72B 109.5
H72A C72 H72B 109.5
C71 C72 H72C 109.5
H72A C72 H72C 109.5
H72B C72 H72C 109.5
N30 C73 H73A 109.5
N30 C73 H73B 109.5
H73A C73 H73B 109.5
N30 C73 H73C 109.5
H73A C73 H73C 109.5
H73B C73 H73C 109.5
N31 C74 C75 119.8(14)
N31 C74 H74 120.1
C75 C74 H74 120.1
N32 C75 C76 122.4(13)
N32 C75 C74 116.9(13)
C76 C75 C74 120.4(14)
C75 C76 C77 118.8(15)
C75 C76 H76 120.6
C77 C76 H76 120.6
C78 C77 C76 119.2(14)
C78 C77 H77 120.4
C76 C77 H77 120.4
C77 C78 C79 119.8(14)
C77 C78 H78 120.1
C79 C78 H78 120.1
N32 C79 C78 121.7(14)
N32 C79 C80 117.2(13)
C78 C79 C80 120.9(13)
O4 C80 C79 111.0(12)
O4 C80 H80A 109.4
C79 C80 H80A 109.4
O4 C80 H80B 109.4
C79 C80 H80B 109.4
H80A C80 H80B 108.0
F11 C81 F13 108(2)
F11 C81 F12 104.9(17)
F13 C81 F12 110(2)
F11 C81 S1 111.5(16)
F13 C81 S1 111.1(14)
F12 C81 S1 111.1(18)
F23 C82 F22 108.3(14)
F23 C82 F21 109.2(15)
F22 C82 F21 109.5(16)
F23 C82 S2 110.5(13)
F22 C82 S2 110.8(12)
F21 C82 S2 108.6(12)
F32 C83 F33 110.2(18)
F32 C83 F31 106.2(17)
F33 C83 F31 107.7(15)
F32 C83 S3 112.4(13)
F33 C83 S3 112.6(12)
F31 C83 S3 107.4(15)
F42 C84 F41 108(2)
F42 C84 F43 111(2)
F41 C84 F43 109(2)
F42 C84 S4 109.7(16)
F41 C84 S4 110.9(15)
F43 C84 S4 108.3(17)
F53 C85 F51 107.6(14)
F53 C85 F54 108.2(14)
F51 C85 F54 106.8(14)
F53 C85 S5 113.1(11)
F51 C85 S5 110.7(11)
F54 C85 S5 110.2(11)
F62 C86 F63 107.0(15)
F62 C86 F61 108.5(17)
F63 C86 F61 107.5(17)
F62 C86 S6 111.0(15)
F63 C86 S6 111.5(14)
F61 C86 S6 111.1(12)
F73 C87 F72 109.4(16)
F73 C87 F71 107.7(16)
F72 C87 F71 108.0(15)
F73 C87 S7 109.7(13)
F72 C87 S7 112.4(13)
F71 C87 S7 109.5(13)
F83 C88 F82 107.4(13)
F83 C88 F81 108.8(14)
F82 C88 F81 107.1(13)
F83 C88 S8 112.2(11)
F82 C88 S8 110.6(12)
F81 C88 S8 110.5(11)
F91 C89 F92 105.3(16)
F91 C89 F93 105.6(17)
F92 C89 F93 109.2(17)
F91 C89 S9 113.7(14)
F92 C89 S9 111.7(13)
F93 C89 S9 110.9(13)
F103 C90 F102 108.4(18)
F103 C90 F101 109.0(16)
F102 C90 F101 107.8(18)
F103 C90 S10 111.5(15)
F102 C90 S10 109.8(13)
F101 C90 S10 110.3(15)
F112 C91 F111 109.7(17)
F112 C91 F113 109.7(17)
F111 C91 F113 107.3(16)
F112 C91 S11 111.3(14)
F111 C91 S11 110.6(14)
F113 C91 S11 108.1(14)
F121 C92 F123 109.3(15)
F121 C92 F122 107.9(15)
F123 C92 F122 106.9(15)
F121 C92 S12 110.3(13)
F123 C92 S12 111.7(13)
F122 C92 S12 110.6(13)
F133 C93 F132 103(3)
F133 C93 F131 100(3)
F132 C93 F131 113(3)
F133 C93 S13 115(3)
F132 C93 S13 116(2)
F131 C93 S13 109(2)
F143 C94 F142 120(3)
F143 C94 F141 106(3)
F142 C94 F141 100(3)
F143 C94 S14 104(3)
F142 C94 S14 115(2)
F141 C94 S14 112(3)
F153 C95 S15 131(3)
F153 C95 F151 100(2)
S15 C95 F151 112(2)
F153 C95 F152 101(2)
S15 C95 F152 115(2)
F151 C95 F152 90(2)
F161 C96 F162 104(3)
F161 C96 F163 108(2)
F162 C96 F163 98(2)
F161 C96 S16 119(2)
F162 C96 S16 116(2)
F163 C96 S16 109.4(19)
N33 C97 C98 177.5(18)
C97 C98 H98A 109.5
C97 C98 H98B 109.5
H98A C98 H98B 109.5
C97 C98 H98C 109.5
H98A C98 H98C 109.5
H98B C98 H98C 109.5
N34 C99 C100 178(2)
C99 C100 H10A 109.5
C99 C100 H10B 109.5
H10A C100 H10B 109.5
C99 C100 H10C 109.5
H10A C100 H10C 109.5
H10B C100 H10C 109.5
N35 C101 C102 180(3)
C101 C102 H10D 109.5
C101 C102 H10E 109.5
H10D C102 H10E 109.5
C101 C102 H10F 109.5
H10D C102 H10F 109.5
H10E C102 H10F 109.5
N36 C103 C104 179(2)
C103 C104 H10G 109.5
C103 C104 H10H 109.5
H10G C104 H10H 109.5
C103 C104 H10I 109.5
H10G C104 H10I 109.5
H10H C104 H10I 109.5
N37 C105 C106 179(2)
C105 C106 H10J 109.5
C105 C106 H10K 109.5
H10J C106 H10K 109.5
C105 C106 H10L 109.5
H10J C106 H10L 109.5
H10K C106 H10L 109.5
N38 C107 C108 180(3)
C107 C108 H10M 109.5
C107 C108 H10N 109.5
H10M C108 H10N 109.5
C107 C108 H10O 109.5
H10M C108 H10O 109.5
H10N C108 H10O 109.5
N39 C109 C110 178(2)
C109 C110 H11A 109.5
C109 C110 H11B 109.5
H11A C110 H11B 109.5
C109 C110 H11C 109.5
H11A C110 H11C 109.5
H11B C110 H11C 109.5
C6 N1 C2 119.0(12)
C6 N1 Pb1 119.1(9)
C2 N1 Pb1 121.8(10)
C7 N2 N3 117.7(13)
C7 N2 Pb1 118.3(10)
N3 N2 Pb1 123.5(9)
C9 N3 N2 115.7(13)
C9 N3 C8 123.7(12)
N2 N3 C8 120.6(12)
C9 N4 C12 117.7(12)
C9 N4 Pb1 120.0(9)
C12 N4 Pb1 119.8(9)
C12 N5 C11 115.8(13)
C12 N5 Pb2 123.5(10)
C11 N5 Pb2 120.5(9)
N7 N6 C11 116.8(12)
N7 N6 C14 120.5(11)
C11 N6 C14 122.7(12)
C15 N7 N6 118.5(13)
C15 N7 Pb2 120.1(10)
N6 N7 Pb2 121.4(8)
C19 N8 C16 119.0(12)
C19 N8 Pb2 127.6(10)
C16 N8 Pb2 112.7(9)
C18 N9 C19 117.0(12)
C18 N9 Pb3 111.6(9)
C19 N9 Pb3 125.7(9)
C26 N10 N11 117.9(12)
C26 N10 Pb3 119.2(9)
N11 N10 Pb3 122.3(8)
N10 N11 C28 116.5(11)
N10 N11 C27 119.5(11)
C28 N11 C27 124.0(12)
C28 N12 C31 117.6(12)
C28 N12 Pb3 121.3(9)
C31 N12 Pb3 121.2(9)
C30 N13 C31 116.6(12)
C30 N13 Pb4 116.0(9)
C31 N13 Pb4 124.5(9)
N15 N14 C30 117.4(12)
N15 N14 C33 119.7(11)
C30 N14 C33 122.8(12)
C34 N15 N14 118.0(13)
C34 N15 Pb4 117.1(10)
N14 N15 Pb4 124.1(8)
C39 N16 C35 119.1(13)
C39 N16 Pb4 121.9(11)
C35 N16 Pb4 118.4(9)
C46 N17 C42 119.4(15)
C46 N17 Pb5 119.4(10)
C42 N17 Pb5 121.0(13)
C47 N18 N19 119.1(14)
C47 N18 Pb5 116.5(11)
N19 N18 Pb5 122.6(10)
N18 N19 C49 115.8(13)
N18 N19 C48 120.7(12)
C49 N19 C48 123.4(13)
C52 N20 C49 116.6(12)
C52 N20 Pb5 121.2(10)
C49 N20 Pb5 118.2(9)
C52 N21 C51 116.2(13)
C52 N21 Pb6 123.0(10)
C51 N21 Pb6 120.2(9)
N23 N22 C51 116.1(12)
N23 N22 C54 121.5(12)
C51 N22 C54 122.3(13)
C55 N23 N22 116.9(13)
C55 N23 Pb6 121.1(10)
N22 N23 Pb6 122.0(8)
C59 N24 C56 118.1(12)
C59 N24 Pb6 127.2(9)
C56 N24 Pb6 112.4(9)
C58 N25 C59 116.2(12)
C58 N25 Pb7 114.9(9)
C59 N25 Pb7 125.4(9)
C66 N26 N27 117.2(12)
C66 N26 Pb7 122.0(9)
N27 N26 Pb7 120.5(8)
N26 N27 C68 117.2(11)
N26 N27 C67 119.8(11)
C68 N27 C67 123.0(11)
C71 N28 C68 116.2(12)
C71 N28 Pb7 122.1(9)
C68 N28 Pb7 121.7(9)
C71 N29 C70 117.9(12)
C71 N29 Pb8 125.4(10)
C70 N29 Pb8 113.9(9)
C70 N30 N31 117.1(11)
C70 N30 C73 123.1(12)
N31 N30 C73 119.6(11)
C74 N31 N30 117.5(12)
C74 N31 Pb8 117.6(9)
N30 N31 Pb8 124.2(8)
C75 N32 C79 117.9(12)
C75 N32 Pb8 116.4(9)
C79 N32 Pb8 124.2(10)
C101 N35 Pb7 164.4(18)
C1 O1 Pb1 120.9(9)
C1 O1 H1 119.6
Pb1 O1 H1 119.6
C40 O2 Pb4 123.1(12)
C40 O2 H2 118.5
Pb4 O2 H2 118.5
C41 O3 Pb5 122.8(11)
C41 O3 H3A 118.6
Pb5 O3 H3A 118.6
C80 O4 Pb8 121.6(9)
C80 O4 H4A 119.2
Pb8 O4 H4A 119.2
S1 O11 Pb1 137.9(7)
S2 O21 Pb2 132.1(7)
S3 O31 Pb3 115.9(8)
S4 O41 Pb3 139.5(7)
S5 O52 Pb4 137.2(6)
S6 O61 Pb5 137.7(7)
S7 O71 Pb7 148.0(7)
S8 O81 Pb8 138.8(6)
S9 O92 Pb2 110.3(11)
S10 O103 Pb4 105.9(5)
S11 O113 Pb8 110.9(5)
S12 O121 Pb1 109.3(6)
S13 O131 Pb6 113.3(9)
S14 O141 Pb5 111.2(9)
S15 O151 Pb6 156.2(13)
O13 S1 O11 113.7(8)
O13 S1 O12 116.8(10)
O11 S1 O12 114.0(9)
O13 S1 C81 104.9(11)
O11 S1 C81 101.4(9)
O12 S1 C81 103.7(11)
O22 S2 O21 114.4(7)
O22 S2 O23 115.4(7)
O21 S2 O23 114.1(8)
O22 S2 C82 102.6(7)
O21 S2 C82 103.7(8)
O23 S2 C82 104.5(8)
O32 S3 O33 118.3(10)
O32 S3 O31 113.1(9)
O33 S3 O31 113.3(9)
O32 S3 C83 104.6(9)
O33 S3 C83 103.2(10)
O31 S3 C83 101.9(8)
O43 S4 O42 116.9(8)
O43 S4 O41 114.5(9)
O42 S4 O41 113.4(8)
O43 S4 C84 104.0(11)
O42 S4 C84 103.3(9)
O41 S4 C84 102.2(9)
O53 S5 O54 115.7(7)
O53 S5 O52 114.9(6)
O54 S5 O52 113.0(6)
O53 S5 C85 104.7(7)
O54 S5 C85 103.9(7)
O52 S5 C85 102.6(7)
O62 S6 O63 117.1(8)
O62 S6 O61 114.3(8)
O63 S6 O61 113.6(7)
O62 S6 C86 105.3(9)
O63 S6 C86 103.0(8)
O61 S6 C86 101.0(8)
O72 S7 O73 117.5(7)
O72 S7 O71 113.8(7)
O73 S7 O71 113.0(7)
O72 S7 C87 102.5(9)
O73 S7 C87 103.6(8)
O71 S7 C87 104.2(7)
O83 S8 O82 115.8(6)
O83 S8 O81 115.4(6)
O82 S8 O81 112.5(6)
O83 S8 C88 104.4(7)
O82 S8 C88 104.2(7)
O81 S8 C88 102.5(7)
O93 S9 O91 117.5(12)
O93 S9 O92 111.1(13)
O91 S9 O92 115.4(11)
O93 S9 C89 102.9(10)
O91 S9 C89 105.0(8)
O92 S9 C89 102.8(11)
O101 S10 O103 114.8(7)
O101 S10 O102 116.4(7)
O103 S10 O102 112.5(7)
O101 S10 C90 103.3(8)
O103 S10 C90 103.9(9)
O102 S10 C90 103.8(9)
O111 S11 O113 114.7(7)
O111 S11 O112 116.9(8)
O113 S11 O112 113.7(7)
O111 S11 C91 103.0(8)
O113 S11 C91 103.3(9)
O112 S11 C91 102.7(8)
O121 S12 O123 116.1(8)
O121 S12 O122 112.2(7)
O123 S12 O122 115.4(7)
O121 S12 C92 102.9(8)
O123 S12 C92 103.6(8)
O122 S12 C92 104.6(9)
O133 S13 O131 109.1(11)
O133 S13 O132 116.3(11)
O131 S13 O132 116.8(10)
O133 S13 C93 98.9(15)
O131 S13 C93 109.4(14)
O132 S13 C93 104.4(11)
O141 S14 O143 107.6(11)
O141 S14 O142 111.1(10)
O143 S14 O142 109.9(11)
O141 S14 C94 112.2(14)
O143 S14 C94 110.8(17)
O142 S14 C94 105.2(14)
O151 S15 O152 112.5(11)
O151 S15 C95 112.2(14)
O152 S15 C95 107.0(13)
O151 S15 O153 105.2(11)
O152 S15 O153 121.6(11)
C95 S15 O153 97.4(14)
O163 S16 O161 121.0(13)
O163 S16 O162 112.1(11)
O161 S16 O162 110.3(11)
O163 S16 C96 102.0(11)
O161 S16 C96 108.2(14)
O162 S16 C96 100.9(13)
O11 Pb1 N1 82.8(4)
O11 Pb1 O1 81.1(4)
N1 Pb1 O1 64.6(4)
O11 Pb1 N2 93.1(4)
N1 Pb1 N2 64.7(4)
O1 Pb1 N2 129.3(4)
O11 Pb1 O121 161.7(4)
N1 Pb1 O121 79.6(4)
O1 Pb1 O121 86.7(4)
N2 Pb1 O121 84.0(4)
O11 Pb1 N4 83.3(4)
N1 Pb1 N4 119.5(4)
O1 Pb1 N4 163.3(4)
N2 Pb1 N4 57.7(4)
O121 Pb1 N4 109.9(4)
O21 Pb2 N7 73.6(4)
O21 Pb2 N5 89.4(4)
N7 Pb2 N5 63.5(4)
O21 Pb2 N8 74.8(4)
N7 Pb2 N8 65.5(4)
N5 Pb2 N8 129.0(4)
O21 Pb2 O92 153.5(5)
N7 Pb2 O92 94.9(5)
N5 Pb2 O92 107.1(5)
N8 Pb2 O92 78.7(5)
O41 Pb3 N10 83.7(4)
O41 Pb3 N12 80.4(4)
N10 Pb3 N12 61.9(4)
O41 Pb3 O31 153.7(4)
N10 Pb3 O31 70.1(4)
N12 Pb3 O31 88.6(4)
O41 Pb3 N9 88.0(4)
N10 Pb3 N9 65.0(4)
N12 Pb3 N9 126.5(4)
O31 Pb3 N9 79.4(4)
O52 Pb4 N16 86.3(4)
O52 Pb4 O2 87.9(4)
N16 Pb4 O2 63.4(5)
O52 Pb4 N15 82.3(4)
N16 Pb4 N15 64.6(4)
O2 Pb4 N15 127.5(5)
O52 Pb4 O103 157.1(3)
N16 Pb4 O103 72.4(4)
O2 Pb4 O103 89.7(4)
N15 Pb4 O103 81.1(4)
O52 Pb4 N13 73.6(4)
N16 Pb4 N13 122.6(4)
O2 Pb4 N13 159.5(4)
N15 Pb4 N13 59.9(4)
O103 Pb4 N13 110.8(3)
O61 Pb5 N17 82.5(4)
O61 Pb5 O3 78.0(4)
N17 Pb5 O3 64.8(5)
O61 Pb5 N18 90.4(4)
N17 Pb5 N18 64.8(4)
O3 Pb5 N18 129.3(4)
O61 Pb5 N20 80.6(4)
N17 Pb5 N20 119.7(5)
O3 Pb5 N20 157.4(4)
N18 Pb5 N20 57.8(4)
O61 Pb5 O141 152.2(4)
N17 Pb5 O141 71.9(5)
O3 Pb5 O141 99.9(5)
N18 Pb5 O141 69.3(4)
N20 Pb5 O141 102.5(4)
O151 Pb6 N23 77.0(6)
O151 Pb6 N21 82.6(6)
N23 Pb6 N21 63.3(4)
O151 Pb6 N24 83.2(6)
N23 Pb6 N24 65.9(4)
N21 Pb6 N24 129.1(4)
O151 Pb6 O131 154.8(6)
N23 Pb6 O131 84.8(5)
N21 Pb6 O131 104.7(5)
N24 Pb6 O131 73.6(5)
O71 Pb7 N26 74.7(4)
O71 Pb7 N28 88.8(4)
N26 Pb7 N28 61.7(3)
O71 Pb7 N25 78.7(4)
N26 Pb7 N25 62.9(4)
N28 Pb7 N25 124.5(4)
O71 Pb7 N35 68.0(4)
N26 Pb7 N35 136.8(5)
N28 Pb7 N35 95.9(5)
N25 Pb7 N35 126.7(5)
O81 Pb8 N31 81.9(3)
O81 Pb8 N32 86.0(4)
N31 Pb8 N32 65.3(4)
O81 Pb8 O4 87.4(3)
N31 Pb8 O4 127.3(3)
N32 Pb8 O4 62.6(4)
O81 Pb8 O113 156.3(3)
N31 Pb8 O113 79.4(3)
N32 Pb8 O113 73.0(4)
O4 Pb8 O113 92.4(3)
O81 Pb8 N29 74.7(4)
N31 Pb8 N29 61.3(4)
N32 Pb8 N29 125.0(4)
O4 Pb8 N29 159.2(4)
O113 Pb8 N29 108.2(3)

loop_
_geom_bond_atom_site_label_1
_geom_bond_atom_site_label_2
_geom_bond_distance
C1 O1 1.432(18)
C1 C2 1.50(2)
C1 H1A 0.9700
C1 H1B 0.9700
C2 N1 1.350(19)
C2 C3 1.39(2)
C3 C4 1.36(2)
C3 H3 0.9300
C4 C5 1.38(2)
C4 H4 0.9300
C5 C6 1.40(2)
C5 H5 0.9300
C6 N1 1.34(2)
C6 C7 1.49(2)
C7 N2 1.290(18)
C7 H7 0.9300
C8 N3 1.45(2)
C8 H8A 0.9600
C8 H8B 0.9600
C8 H8C 0.9600
C9 N4 1.342(19)
C9 N3 1.373(18)
C9 C10 1.38(2)
C10 C11 1.37(2)
C10 H10 0.9300
C11 N5 1.37(2)
C11 N6 1.408(18)
C12 N5 1.327(18)
C12 N4 1.344(18)
C12 C13 1.50(2)
C13 H13A 0.9600
C13 H13B 0.9600
C13 H13C 0.9600
C14 N6 1.465(19)
C14 H14A 0.9600
C14 H14B 0.9600
C14 H14C 0.9600
C15 N7 1.275(18)
C15 C16 1.45(2)
C15 H15 0.9300
C16 N8 1.346(19)
C16 C17 1.390(19)
C17 C18 1.38(2)
C17 H17 0.9300
C18 N9 1.348(19)
C18 C26 1.482(19)
C19 N8 1.330(19)
C19 N9 1.356(18)
C19 C20 1.49(2)
C20 C21 1.39(2)
C20 C25 1.41(2)
C21 C22 1.39(2)
C21 H21 0.9300
C22 C23 1.39(3)
C22 H22 0.9300
C23 C24 1.39(3)
C23 H23 0.9300
C24 C25 1.38(2)
C24 H24 0.9300
C25 H25 0.9300
C26 N10 1.288(18)
C26 H26 0.9300
C27 N11 1.456(19)
C27 H27A 0.9600
C27 H27B 0.9600
C27 H27C 0.9600
C28 N12 1.331(19)
C28 N11 1.391(18)
C28 C29 1.39(2)
C29 C30 1.406(19)
C29 H29 0.9300
C30 N13 1.339(18)
C30 N14 1.388(17)
C31 N12 1.340(18)
C31 N13 1.343(18)
C31 C32 1.51(2)
C32 H32A 0.9600
C32 H32B 0.9600
C32 H32C 0.9600
C33 N14 1.461(19)
C33 H33A 0.9600
C33 H33B 0.9600
C33 H33C 0.9600
C34 N15 1.287(18)
C34 C35 1.45(2)
C34 H34 0.9300
C35 N16 1.36(2)
C35 C36 1.37(2)
C36 C37 1.38(2)
C36 H36 0.9300
C37 C38 1.38(3)
C37 H37 0.9300
C38 C39 1.40(2)
C38 H38 0.9300
C39 N16 1.346(18)
C39 C40 1.48(2)
C40 O2 1.41(2)
C40 H40A 0.9700
C40 H40B 0.9700
C41 O3 1.40(2)
C41 C42 1.50(3)
C41 H41A 0.9700
C41 H41B 0.9700
C42 N17 1.35(2)
C42 C43 1.38(2)
C43 C44 1.39(3)
C43 H43 0.9300
C44 C45 1.41(2)
C44 H44 0.9300
C45 C46 1.39(2)
C45 H45 0.9300
C46 N17 1.34(2)
C46 C47 1.46(2)
C47 N18 1.29(2)
C47 H47 0.9300
C48 N19 1.47(2)
C48 H48A 0.9600
C48 H48B 0.9600
C48 H48C 0.9600
C49 N20 1.34(2)
C49 N19 1.39(2)
C49 C50 1.395(19)
C50 C51 1.39(2)
C50 H50 0.9300
C51 N21 1.35(2)
C51 N22 1.399(18)
C52 N20 1.32(2)
C52 N21 1.345(18)
C52 C53 1.52(2)
C53 H53A 0.9600
C53 H53B 0.9600
C53 H53C 0.9600
C54 N22 1.45(2)
C54 H54A 0.9600
C54 H54B 0.9600
C54 H54C 0.9600
C55 N23 1.294(18)
C55 C56 1.47(2)
C55 H55 0.9300
C56 N24 1.360(18)
C56 C57 1.37(2)
C57 C58 1.37(2)
C57 H57 0.9300
C58 N25 1.349(19)
C58 C66 1.47(2)
C59 N24 1.341(18)
C59 N25 1.373(18)
C59 C60 1.49(2)
C60 C61 1.39(2)
C60 C65 1.40(2)
C61 C62 1.40(2)
C61 H61 0.9300
C62 C63 1.38(2)
C62 H62 0.9300
C63 C64 1.39(2)
C63 H63 0.9300
C64 C65 1.39(2)
C64 H64 0.9300
C65 H65 0.9300
C66 N26 1.295(18)
C66 H66 0.9300
C67 N27 1.461(17)
C67 H67A 0.9600
C67 H67B 0.9600
C67 H67C 0.9600
C68 N28 1.350(18)
C68 C69 1.376(19)
C68 N27 1.403(17)
C69 C70 1.396(18)
C69 H69 0.9300
C70 N29 1.346(18)
C70 N30 1.377(18)
C71 N29 1.328(18)
C71 N28 1.339(18)
C71 C72 1.50(2)
C72 H72A 0.9600
C72 H72B 0.9600
C72 H72C 0.9600
C73 N30 1.456(19)
C73 H73A 0.9600
C73 H73B 0.9600
C73 H73C 0.9600
C74 N31 1.285(18)
C74 C75 1.458(19)
C74 H74 0.9300
C75 N32 1.347(19)
C75 C76 1.38(2)
C76 C77 1.40(2)
C76 H76 0.9300
C77 C78 1.36(2)
C77 H77 0.9300
C78 C79 1.39(2)
C78 H78 0.9300
C79 N32 1.367(17)
C79 C80 1.49(2)
C80 O4 1.414(18)
C80 H80A 0.9700
C80 H80B 0.9700
C81 F11 1.34(2)
C81 F13 1.34(3)
C81 F12 1.37(3)
C81 S1 1.78(2)
C82 F23 1.31(2)
C82 F22 1.32(2)
C82 F21 1.33(2)
C82 S2 1.838(18)
C83 F32 1.29(2)
C83 F33 1.31(2)
C83 F31 1.36(2)
C83 S3 1.833(19)
C84 F42 1.32(3)
C84 F41 1.34(2)
C84 F43 1.34(3)
C84 S4 1.83(2)
C85 F53 1.311(19)
C85 F51 1.320(19)
C85 F54 1.328(19)
C85 S5 1.825(17)
C86 F62 1.33(2)
C86 F63 1.33(2)
C86 F61 1.34(2)
C86 S6 1.820(19)
C87 F73 1.32(2)
C87 F72 1.33(2)
C87 F71 1.36(2)
C87 S7 1.834(18)
C88 F83 1.309(19)
C88 F82 1.323(19)
C88 F81 1.325(18)
C88 S8 1.837(16)
C89 F91 1.32(2)
C89 F92 1.32(2)
C89 F93 1.33(2)
C89 S9 1.798(19)
C90 F103 1.31(2)
C90 F102 1.34(2)
C90 F101 1.34(2)
C90 S10 1.810(19)
C91 F112 1.32(2)
C91 F111 1.33(2)
C91 F113 1.34(2)
C91 S11 1.83(2)
C92 F121 1.33(2)
C92 F123 1.35(2)
C92 F122 1.36(2)
C92 S12 1.79(2)
C93 F133 1.24(4)
C93 F132 1.29(4)
C93 F131 1.34(3)
C93 S13 1.78(3)
C94 F143 1.34(3)
C94 F142 1.38(4)
C94 F141 1.39(3)
C94 S14 1.65(4)
C95 F153 1.16(3)
C95 S15 1.53(3)
C95 F151 1.58(4)
C95 F152 1.66(4)
C96 F161 1.23(3)
C96 F162 1.36(3)
C96 F163 1.48(3)
C96 S16 1.73(3)
C97 N33 1.15(2)
C97 C98 1.45(2)
C98 H98A 0.9600
C98 H98B 0.9600
C98 H98C 0.9600
C99 N34 1.14(2)
C99 C100 1.42(3)
C100 H10A 0.9600
C100 H10B 0.9600
C100 H10C 0.9600
C101 N35 1.13(2)
C101 C102 1.44(3)
C102 H10D 0.9600
C102 H10E 0.9600
C102 H10F 0.9600
C103 N36 1.12(2)
C103 C104 1.44(3)
C104 H10G 0.9600
C104 H10H 0.9600
C104 H10I 0.9600
C105 N37 1.12(3)
C105 C106 1.45(3)
C106 H10J 0.9600
C106 H10K 0.9600
C106 H10L 0.9600
C107 N38 1.15(3)
C107 C108 1.39(4)
C108 H10M 0.9600
C108 H10N 0.9600
C108 H10O 0.9600
C109 N39 1.11(2)
C109 C110 1.44(3)
C110 H11A 0.9600
C110 H11B 0.9600
C110 H11C 0.9600
N1 Pb1 2.523(11)
N2 N3 1.386(16)
N2 Pb1 2.614(13)
N4 Pb1 2.735(11)
N5 Pb2 2.540(12)
N6 N7 1.372(17)
N7 Pb2 2.506(12)
N8 Pb2 2.629(11)
N9 Pb3 2.654(12)
N10 N11 1.349(16)
N10 Pb3 2.532(11)
N12 Pb3 2.557(11)
N13 Pb4 2.777(11)
N14 N15 1.376(16)
N15 Pb4 2.570(12)
N16 Pb4 2.518(12)
N17 Pb5 2.494(14)
N18 N19 1.378(18)
N18 Pb5 2.606(14)
N20 Pb5 2.750(12)
N21 Pb6 2.540(13)
N22 N23 1.374(16)
N23 Pb6 2.478(12)
N24 Pb6 2.625(11)
N25 Pb7 2.709(12)
N26 N27 1.373(16)
N26 Pb7 2.597(11)
N28 Pb7 2.599(11)
N29 Pb8 2.759(11)
N30 N31 1.385(15)
N31 Pb8 2.509(11)
N32 Pb8 2.510(11)
N35 Pb7 2.759(15)
O1 Pb1 2.552(10)
O1 H1 0.9300
O2 Pb4 2.541(16)
O2 H2 0.9300
O3 Pb5 2.523(12)
O3 H3A 0.9300
O4 Pb8 2.623(10)
O4 H4A 0.9300
O11 S1 1.446(12)
O11 Pb1 2.451(11)
O12 S1 1.455(14)
O13 S1 1.428(13)
O21 S2 1.450(12)
O21 Pb2 2.497(12)
O22 S2 1.439(11)
O23 S2 1.455(12)
O31 S3 1.486(13)
O31 Pb3 2.577(14)
O32 S3 1.415(15)
O33 S3 1.425(14)
O41 S4 1.457(13)
O41 Pb3 2.450(13)
O42 S4 1.438(11)
O43 S4 1.430(14)
O52 S5 1.460(11)
O52 Pb4 2.445(11)
O53 S5 1.430(11)
O54 S5 1.442(11)
O61 S6 1.446(12)
O61 Pb5 2.394(11)
O62 S6 1.428(13)
O63 S6 1.432(12)
O71 S7 1.454(12)
O71 Pb7 2.475(11)
O72 S7 1.442(12)
O73 S7 1.443(11)
O81 S8 1.462(10)
O81 Pb8 2.445(10)
O82 S8 1.445(10)
O83 S8 1.432(10)
O91 S9 1.404(13)
O92 S9 1.43(2)
O92 Pb2 2.68(2)
O93 S9 1.40(2)
O101 S10 1.424(12)
O102 S10 1.438(12)
O103 S10 1.434(11)
O103 Pb4 2.720(10)
O111 S11 1.421(12)
O112 S11 1.436(11)
O113 S11 1.435(11)
O113 Pb8 2.721(10)
O121 S12 1.427(12)
O121 Pb1 2.708(11)
O122 S12 1.476(13)
O123 S12 1.439(12)
O131 S13 1.409(17)
O131 Pb6 2.679(17)
O132 S13 1.414(13)
O133 S13 1.398(16)
O141 S14 1.400(17)
O141 Pb5 2.758(16)
O142 S14 1.478(16)
O143 S14 1.441(19)
O151 S15 1.38(2)
O151 Pb6 2.42(2)
O152 S15 1.443(13)
O153 S15 2.05(5)
O161 S16 1.399(16)
O162 S16 1.50(2)
O163 S16 1.395(14)
